data_7131718
loop_
_publ_author_name
'Dworzak, Michael'
'Montone, Christine M.'
'Halaszynski, Nicole Irene'
'Yap, Glenn P. A.'
'Kloxin, Christopher'
'Bloch, Eric D.'

_publ_section_title
;
 Rapid Post-Synthetic Modification of Porous Coordination Cages with
 Copper-Catalyzed Click Chemistry
;
_journal_name_full 'Chemical Communications'
_journal_paper_doi 10.1039/D3CC02015K
_journal_year 2023
_chemical_formula_moiety 'C248 H228 Co16 O92 S16, 40[C3H7NO]'
_chemical_formula_sum 'C368 H508 Co16 N40 O132 S16'
_chemical_formula_weight 9059.95
_space_group_crystal_system triclinic
_space_group_IT_number 2
_space_group_name_Hall '-P 1'
_space_group_name_H-M_alt 'P -1'
_atom_sites_solution_hydrogens mixed
_atom_sites_solution_primary dual
_audit_creation_date 2022-03-15
_audit_creation_method
;
Olex2 1.3
(compiled 2020.12.01 svn.r5f60950 for OlexSys, GUI svn.r6408)
;
_audit_update_record
;
2022-07-18 deposited with the CCDC.	2023-05-26 downloaded from the CCDC.
;
_cell_angle_alpha 92.828(6)
_cell_angle_beta 96.711(6)
_cell_angle_gamma 111.522(5)
_cell_formula_units_Z 1
_cell_length_a 20.642(2)
_cell_length_b 20.651(3)
_cell_length_c 28.167(4)
_cell_measurement_reflns_used 9706
_cell_measurement_temperature 150.0
_cell_measurement_theta_max 48.00
_cell_measurement_theta_min 2.62
_cell_volume 11038(3)
_computing_cell_refinement 'SAINT V8.38A (Bruker, 2018)'
_computing_data_reduction 'SAINT V8.38A (Bruker, 2018)'
_computing_molecular_graphics 'Olex2 1.3 (Dolomanov et al., 2009)'
_computing_publication_material 'Olex2 1.3 (Dolomanov et al., 2009)'
_computing_structure_refinement 'SHELXL 2017/1 (Sheldrick, 2015)'
_computing_structure_solution 'SHELXT 2014/5 (Sheldrick, 2014)'
_diffrn_ambient_temperature 150.0
_diffrn_measured_fraction_theta_full 0.963
_diffrn_measured_fraction_theta_max 0.963
_diffrn_measurement_device_type 'Bruker Venture Photon'
_diffrn_measurement_method '\f and \w scans'
_diffrn_radiation_type CuK\a
_diffrn_radiation_wavelength 1.54178
_diffrn_reflns_av_R_equivalents 0.1038
_diffrn_reflns_av_unetI/netI 0.0946
_diffrn_reflns_Laue_measured_fraction_full 0.963
_diffrn_reflns_Laue_measured_fraction_max 0.963
_diffrn_reflns_limit_h_max 19
_diffrn_reflns_limit_h_min -19
_diffrn_reflns_limit_k_max 19
_diffrn_reflns_limit_k_min -19
_diffrn_reflns_limit_l_max 27
_diffrn_reflns_limit_l_min -27
_diffrn_reflns_number 103251
_diffrn_reflns_point_group_measured_fraction_full 0.963
_diffrn_reflns_point_group_measured_fraction_max 0.963
_diffrn_reflns_theta_full 48.126
_diffrn_reflns_theta_max 48.126
_diffrn_reflns_theta_min 1.587
_diffrn_source_current 1.2
_diffrn_source_power 0.06
_diffrn_source_voltage 50.0
_diffrn_standards_number 0
_exptl_absorpt_coefficient_mu 6.001
_exptl_absorpt_correction_T_max 0.7494
_exptl_absorpt_correction_T_min 0.4906
_exptl_absorpt_correction_type multi-scan
_exptl_absorpt_process_details
;
SADABS-2016/2 (Bruker,2016) was used for absorption correction.
wR2(int) was 0.1514 before and 0.1042 after correction.
The Ratio of minimum to maximum transmission is 0.6547.
The \l/2 correction factor is Not present.
;
_exptl_crystal_colour red
_exptl_crystal_colour_primary red
_exptl_crystal_density_diffrn 1.363
_exptl_crystal_description block
_exptl_crystal_F_000 4740
_exptl_crystal_size_max 0.127
_exptl_crystal_size_mid 0.091
_exptl_crystal_size_min 0.013
_refine_diff_density_max 1.659
_refine_diff_density_min -1.839
_refine_diff_density_rms 0.192
_refine_ls_extinction_method none
_refine_ls_goodness_of_fit_ref 1.746
_refine_ls_hydrogen_treatment mixed
_refine_ls_matrix_type full
_refine_ls_number_parameters 1612
_refine_ls_number_reflns 20055
_refine_ls_number_restraints 3300
_refine_ls_restrained_S_all 1.720
_refine_ls_R_factor_all 0.1871
_refine_ls_R_factor_gt 0.1579
_refine_ls_shift/su_max 0.001
_refine_ls_shift/su_mean 0.000
_refine_ls_structure_factor_coef Fsqd
_refine_ls_weighting_details 'w=1/[\s^2^(Fo^2^)+(0.2000P)^2^] where P=(Fo^2^+2Fc^2^)/3'
_refine_ls_weighting_scheme calc
_refine_ls_wR_factor_gt 0.4143
_refine_ls_wR_factor_ref 0.4364
_reflns_Friedel_coverage 0.000
_reflns_number_gt 14607
_reflns_number_total 20055
_reflns_threshold_expression 'I > 2\s(I)'
_cod_data_source_file d3cc02015k2.cif
_cod_data_source_block eric542a
_cod_original_cell_volume 11038(2)
_cod_database_code 7131718
_shelx_shelxl_version_number 2017/1
_shelx_space_group_comment
;
The symmetry employed for this shelxl refinement is uniquely defined
by the following loop, which should always be used as a source of
symmetry information in preference to the above space-group names.
They are only intended as comments.
;
_shelx_estimated_absorpt_t_max 0.926
_shelx_estimated_absorpt_t_min 0.516
_olex2_refinement_description
;
1. Fixed Uiso
 At 1.2 times of:
  All C(H) groups, All C(H,H) groups, All O(H) groups
 At 1.5 times of:
  All C(H,H,H) groups
2. Restrained distances
 O2-H2
 0.82 with sigma of 0.02
 C7_12-C8_12 = C7_12-C9_12 = C7_12-C10_12
 1.534 with sigma of 0.011
 C5_8-O5_8
 1.37 with sigma of 0.011
 O1-H1
 0.82 with sigma of 0.02
 C11_2-C12
 -2 with sigma of 0.02
 O5_1-C10_1 \\sim O5_2-C10_2 \\sim O5_7-C10_7 \\sim O5_8-C10_8
 with sigma of 0.02
 C8_12-C9_12 \\sim C9_12-C10_12 \\sim C10_12-C8_12
 with sigma of 0.02
 C5_1-C9_1 \\sim C5_2-C9_2 \\sim C5_7-C9_7 \\sim C5_8-C9_8
 with sigma of 0.02
 H2-Co5 \\sim H2-Co8 \\sim H2-Co7 \\sim H2-Co6
 with sigma of 0.02
 C1_7-C3_7 \\sim C8_7-C7_7
 with sigma of 0.02
 C1_8-C3_8 \\sim C8_8-C7_8
 with sigma of 0.02
 C7_3-C12_3 \\sim C7_3-C9_3 \\sim C7_3-C10_3 \\sim C7_4-C12_4 \\sim C7_4-C9_4
\\sim C7_4-C10_4 ~
 C7_5-C12_5 \\sim C7_5-C9_5 \\sim C7_5-C10_5 \\sim C7_6-C9_6 \\sim C7_6-C10_6
\\sim C7_6-C12_6
 with sigma of 0.002
 C12_3-C9_3 \\sim C9_3-C10_3 \\sim C10_3-C12_3 \\sim C12_4-C9_4 \\sim
C9_4-C10_4 \\sim C10_4-C12_4
 \\sim C12_5-C9_5 \\sim C9_5-C10_5 \\sim C10_5-C12_5 \\sim C9_6-C10_6 \\sim
C10_6-C12_6 \\sim C12_6-C9_6
 with sigma of 0.002
 H1-Co1 \\sim H1-Co4 \\sim H1-Co3 \\sim H1-Co2
 with sigma of 0.02
 C7_9-C12 \\sim C7_9-C9_9 \\sim C7_9-C10_9
 with sigma of 0.02
 C12-C9_9 \\sim C9_9-C10_9 \\sim C10_9-C12
 with sigma of 0.02
3. Restrained planarity
 O5_8, C2_8, C3_8, C4_8, C5_8, C6_8, C7_8
 with sigma of 0.1
4. Uiso/Uaniso restraints and constraints
All non-hydrogen atoms have similar U: within 2A with sigma of 0.004 and sigma
for terminal atoms of 0.008 within 2A
Uanis(O2) \\sim Ueq, Uanis(O1_9) \\sim Ueq, Uanis(O1_3) \\sim Ueq: with sigma
of 0.002 and sigma for terminal atoms of 0.004
5. Rigid body (RIGU) restrains
 All non-hydrogen atoms
 with sigma for 1-2 distances of 0.004 and sigma for 1-3 distances of 0.004
6.a Free rotating group:
 O5(C9,C10,C11), O5(C9,C10,C11), O5(C9,C10,C11), C9(C10,C11)
6.b Secondary CH2 refined with riding coordinates:
 C9(H9A,H9B), C9(H9A,H9B), C9(H9A,H9B), C9(H9A,H9B)
6.c Me refined with riding coordinates:
 C12(H12A,H12B,H12C), C12(H12A,H12B,H12C), C9(H9A,H9B,H9C), C10(H10A,H10B,
 H10C), C12(H12A,H12B,H12C), C9(H9A,H9B,H9C), C10(H10A,H10B,H10C), C12(H12A,
 H12B,H12C), C9(H9A,H9B,H9C), C10(H10A,H10B,H10C), C12(H12A,H12B,H12C), C9(H9A,
 H9B,H9C), C10(H10A,H10B,H10C), C9(H9A,H9B,H9C), C10(H10A,H10B,H10C), C12(H12A,
 H12B,H12C), C9(H9A,H9B,H9C), C10(H10A,H10B,H10C), C12(H12A,H12B,H12C), C9(H9A,
 H9B,H9C), C10(H10A,H10B,H10C), C8(H8A,H8B,H8C), C9(H9A,H9B,H9C), C10(H10A,H10B,
 H10C)
6.d Aromatic/amide H refined with riding coordinates:
 C2(H2), C4(H4), C6(H6), C2(H2), C4(H4), C6(H6), C3(H3), C5(H5), C3(H3),
 C5(H5), C3(H3), C5(H5), C3(H3), C5(H5), C2(H2), C4(H4), C6(H6), C2(H2), C4(H4),
  C6(H6), C3(H3), C5(H5), C3(H3), C5(H5), C3(H3), C5(H5), C3(H3), C5(H5)
6.e Fitted hexagon refined as free rotating group:
 C2(C3,C4,C5,C6,C7), C2(C3,C4,C5,C6,C7), C2(C3,C4,C5,C6,C7), C2(C3,C4,C5,C6,C7)
6.f :
 C11(H11), C11(H11), C11(H11), C11(H11)
;
_smtbx_masks_special_details
;
A solvent mask was calculated and 1673 electrons were 
found in a volume of 5852\%A^3^ in 1 void per unit cell. 
This is consistent with the presence of 
40[C3H7NO] per Asymmetric Unit 
which account for 1600 electrons 
per unit cell.
;
_smtbx_masks_void_probe_radius 1.2
_smtbx_masks_void_truncation_radius 1.2
_olex2_submission_special_instructions 'No special instructions were received'

loop_
_space_group_symop_operation_xyz
'x, y, z'
'-x, -y, -z'

loop_
_atom_site_label
_atom_site_type_symbol
_atom_site_fract_x
_atom_site_fract_y
_atom_site_fract_z
_atom_site_U_iso_or_equiv
_atom_site_adp_type
_atom_site_occupancy
_atom_site_site_symmetry_order
_atom_site_calc_flag
_atom_site_refinement_flags_posn
_atom_site_refinement_flags_adp
_atom_site_refinement_flags_occupancy
_atom_site_disorder_assembly
_atom_site_disorder_group
Co1 Co 0.46302(13) 0.62966(12) 0.76219(9) 0.0266(7) Uani 1 1 d D . . . .
Co2 Co 0.50041(13) 0.76864(12) 0.71845(9) 0.0272(7) Uani 1 1 d D . . . .
Co3 Co 0.34638(13) 0.71407(12) 0.67190(9) 0.0316(8) Uani 1 1 d D . . . .
O1 O 0.4146(5) 0.6544(4) 0.6953(3) 0.018(2) Uani 1 1 d D . . . .
H1 H 0.4230(7) 0.6371(8) 0.6715(7) 0.021 Uiso 1 1 d D U . . .
Co4 Co 0.30883(13) 0.57687(12) 0.71887(9) 0.0290(7) Uani 1 1 d D U . . .
Co5 Co 0.26508(12) 0.69593(12) 0.39141(8) 0.0243(7) Uani 1 1 d D . . . .
Co8 Co 0.19785(12) 0.55389(12) 0.33268(8) 0.0239(7) Uani 1 1 d D . . . .
O2 O 0.3152(5) 0.6314(4) 0.3511(3) 0.017(2) Uani 1 1 d D U . . .
H2 H 0.3375(9) 0.6159(8) 0.3695(6) 0.020 Uiso 1 1 d D U . . .
Co6 Co 0.38640(13) 0.74219(12) 0.33257(8) 0.0244(7) Uani 1 1 d D U . . .
Co7 Co 0.31854(13) 0.60097(12) 0.27272(9) 0.0277(7) Uani 1 1 d D U . . .
C12 C -0.1395(9) 0.6542(9) 0.3036(7) 0.079(4) Uani 1 1 d D U . . .
H12A H -0.177230 0.667864 0.288610 0.118 Uiso 1 1 calc R U . . .
H12B H -0.151150 0.604328 0.294837 0.118 Uiso 1 1 calc R U . . .
H12C H -0.134467 0.663119 0.338641 0.118 Uiso 1 1 calc R U . . .
O1_1 O 0.3999(6) 0.7583(6) 0.6174(4) 0.047(2) Uani 1 1 d . U . . .
O2_1 O 0.5108(6) 0.7998(5) 0.6521(4) 0.045(2) Uani 1 1 d . U . . .
O3_1 O 0.3488(6) 0.7454(5) 0.4424(3) 0.037(2) Uani 1 1 d . U . . .
O4_1 O 0.4396(5) 0.7845(5) 0.3989(3) 0.036(2) Uani 1 1 d . U . . .
O5_1 O 0.6446(7) 0.9219(7) 0.5261(5) 0.089(3) Uani 1 1 d DG U . . .
C9_1 C 0.6567(8) 0.9601(8) 0.4943(5) 0.104(4) Uani 1 1 d DG U . . .
H9A_1 H 0.650363 0.928578 0.464998 0.125 Uiso 1 1 calc R U . . .
H9B_1 H 0.707767 0.988225 0.501392 0.125 Uiso 1 1 calc R U . . .
C10_1 C 0.6246(7) 1.0100(6) 0.4787(4) 0.114(4) Uani 1 1 d DG U . . .
C11_1 C 0.5985(11) 1.0507(9) 0.4669(7) 0.130(5) Uani 1 1 d G U . . .
H11_1 H 0.577717 1.083130 0.457491 0.156 Uiso 1 1 calc R U . . .
C1_1 C 0.4633(11) 0.7886(9) 0.6178(6) 0.048(2) Uani 1 1 d . U . . .
C2_1 C 0.4408(5) 0.7835(6) 0.5277(4) 0.050(2) Uani 1 1 d G U . . .
H2_1 H 0.394599 0.750666 0.528454 0.060 Uiso 1 1 calc R U . . .
C3_1 C 0.4626(6) 0.8036(6) 0.4840(3) 0.048(2) Uani 1 1 d G U . . .
C4_1 C 0.5302(6) 0.8516(6) 0.4828(3) 0.057(3) Uani 1 1 d G U . . .
H4_1 H 0.545112 0.865401 0.452974 0.069 Uiso 1 1 calc R U . . .
C5_1 C 0.5761(5) 0.8795(6) 0.5254(4) 0.070(2) Uani 1 1 d DG U . . .
C6_1 C 0.5544(6) 0.8594(6) 0.5691(3) 0.062(3) Uani 1 1 d G U . . .
H6_1 H 0.585737 0.878477 0.598175 0.075 Uiso 1 1 calc R U . . .
C7_1 C 0.4867(6) 0.8114(6) 0.5702(3) 0.053(2) Uani 1 1 d G U . . .
C8_1 C 0.4145(9) 0.7753(8) 0.4392(6) 0.039(2) Uani 1 1 d . U . . .
O1_2 O 0.2850(6) 0.6440(5) 0.6178(4) 0.042(2) Uani 1 1 d . U . . .
O2_2 O 0.2504(5) 0.5440(5) 0.6542(4) 0.0398(18) Uani 1 1 d . U . . .
O3_2 O 0.2346(5) 0.6305(5) 0.4434(3) 0.034(2) Uani 1 1 d . U . . .
O4_2 O 0.1817(5) 0.5247(5) 0.3991(3) 0.031(2) Uani 1 1 d . U . . .
O5_2 O 0.0866(7) 0.3641(7) 0.5254(4) 0.093(3) Uani 1 1 d DG U . . .
C9_2 C 0.0228(6) 0.3552(10) 0.5032(5) 0.111(4) Uani 1 1 d DG U . . .
H9A_2 H 0.004080 0.383850 0.522550 0.133 Uiso 1 1 calc R U . . .
H9B_2 H -0.007944 0.305659 0.504071 0.133 Uiso 1 1 calc R U . . .
C10_2 C 0.0147(7) 0.3718(7) 0.4531(5) 0.123(4) Uani 1 1 d DG U . . .
C11_2 C 0.0070(10) 0.3855(12) 0.4126(5) 0.142(6) Uani 1 1 d DG U . . .
H11_2 H 0.000922 0.396426 0.380364 0.171 Uiso 1 1 calc R U . . .
C1_2 C 0.2531(9) 0.5777(9) 0.6168(6) 0.043(2) Uani 1 1 d . U . . .
C2_2 C 0.2240(6) 0.5696(4) 0.5286(4) 0.046(2) Uani 1 1 d G U . . .
H2_2 H 0.256555 0.616391 0.529501 0.056 Uiso 1 1 calc R U . . .
C3_2 C 0.2110(6) 0.5390(5) 0.5712(3) 0.049(2) Uani 1 1 d G U . . .
C4_2 C 0.1634(6) 0.4706(6) 0.5699(3) 0.061(3) Uani 1 1 d G U . . .
H4_2 H 0.154480 0.449654 0.598948 0.073 Uiso 1 1 calc R U . . .
C5_2 C 0.1288(6) 0.4327(5) 0.5261(4) 0.071(3) Uani 1 1 d DG U . . .
C6_2 C 0.1418(6) 0.4633(6) 0.4835(3) 0.058(3) Uani 1 1 d G U . . .
H6_2 H 0.118201 0.437492 0.453610 0.070 Uiso 1 1 calc R U . . .
C7_2 C 0.1894(6) 0.5318(6) 0.4848(3) 0.046(2) Uani 1 1 d G U . . .
C8_2 C 0.2017(9) 0.5618(9) 0.4396(6) 0.035(2) Uani 1 1 d . U . . .
S1_3 S 0.4875(2) 0.6449(2) 0.87375(14) 0.0306(10) Uani 1 1 d . U . . .
O1_3 O 0.3672(5) 0.6066(5) 0.7862(3) 0.0268(18) Uani 1 1 d . U . . .
O2_3 O 0.5186(5) 0.6310(5) 0.9178(3) 0.031(2) Uani 1 1 d . U . . .
O3_3 O 0.5044(5) 0.6140(5) 0.8299(3) 0.0285(18) Uani 1 1 d . U . . .
C1_3 C 0.3496(8) 0.6007(8) 0.8315(6) 0.0315(18) Uani 1 1 d . U . . .
C2_3 C 0.2757(8) 0.5804(8) 0.8381(6) 0.0340(18) Uani 1 1 d . U . . .
C3_3 C 0.2590(9) 0.5783(8) 0.8844(6) 0.041(2) Uani 1 1 d . U . . .
H3_3 H 0.210828 0.565412 0.887966 0.049 Uiso 1 1 calc R U . . .
C4_3 C 0.3071(10) 0.5934(9) 0.9259(6) 0.047(2) Uani 1 1 d . U . . .
C5_3 C 0.3739(9) 0.6119(8) 0.9183(6) 0.040(2) Uani 1 1 d . U . . .
H5_3 H 0.408989 0.623914 0.945704 0.048 Uiso 1 1 calc R U . . .
C6_3 C 0.3960(8) 0.6148(8) 0.8739(6) 0.0335(18) Uani 1 1 d . U . . .
C7_3 C 0.2847(6) 0.5962(6) 0.9762(4) 0.062(3) Uani 1 1 d D U . . .
C12_3 C 0.2603(8) 0.5245(6) 0.9870(6) 0.080(4) Uani 1 1 d D U . . .
H12A_3 H 0.220002 0.496110 0.963140 0.121 Uiso 1 1 calc R U . . .
H12B_3 H 0.298275 0.506846 0.986269 0.121 Uiso 1 1 calc R U . . .
H12C_3 H 0.245967 0.521664 1.019074 0.121 Uiso 1 1 calc R U . . .
C9_3 C 0.2289(7) 0.6221(8) 0.9774(6) 0.079(4) Uani 1 1 d D U . . .
H9A_3 H 0.245448 0.670883 0.970050 0.118 Uiso 1 1 calc R U . . .
H9B_3 H 0.188518 0.593712 0.953606 0.118 Uiso 1 1 calc R U . . .
H9C_3 H 0.214704 0.619259 1.009524 0.118 Uiso 1 1 calc R U . . .
C10_3 C 0.3439(6) 0.6378(8) 1.0113(6) 0.081(5) Uani 1 1 d D U . . .
H10A_3 H 0.360576 0.686653 1.003917 0.121 Uiso 1 1 calc R U . . .
H10B_3 H 0.329598 0.635020 1.043335 0.121 Uiso 1 1 calc R U . . .
H10C_3 H 0.381906 0.620202 1.010530 0.121 Uiso 1 1 calc R U . . .
S1_4 S 0.2046(2) 0.5574(2) 0.79193(14) 0.0297(9) Uani 1 1 d . U . . .
O1_4 O 0.2853(5) 0.6672(5) 0.7243(4) 0.0345(19) Uani 1 1 d . U . . .
O2_4 O 0.1423(5) 0.5150(5) 0.8118(4) 0.035(2) Uani 1 1 d . U . . .
O3_4 O 0.2176(5) 0.5215(5) 0.7495(3) 0.0247(18) Uani 1 1 d . U . . .
C1_4 C 0.2354(9) 0.6813(9) 0.7447(6) 0.0388(18) Uani 1 1 d . U . . .
C2_4 C 0.2208(9) 0.7411(9) 0.7387(6) 0.0449(18) Uani 1 1 d . U . . .
C3_4 C 0.1687(9) 0.7514(10) 0.7576(7) 0.051(2) Uani 1 1 d . U . . .
H3_4 H 0.159144 0.791668 0.750028 0.061 Uiso 1 1 calc R U . . .
C4_4 C 0.1275(10) 0.7080(10) 0.7874(7) 0.055(2) Uani 1 1 d . U . . .
C5_4 C 0.1422(9) 0.6498(9) 0.7953(6) 0.047(2) Uani 1 1 d . U . . .
H5_4 H 0.115198 0.617167 0.814898 0.057 Uiso 1 1 calc R U . . .
C6_4 C 0.1964(9) 0.6364(9) 0.7751(6) 0.0389(17) Uani 1 1 d . U . . .
C7_4 C 0.0663(6) 0.7242(6) 0.8050(4) 0.067(3) Uani 1 1 d D U . . .
C12_4 C 0.0101(9) 0.7106(8) 0.7658(5) 0.080(4) Uani 1 1 d D U . . .
H12A_4 H -0.004745 0.662215 0.751534 0.119 Uiso 1 1 calc R U . . .
H12B_4 H -0.029737 0.717633 0.777777 0.119 Uiso 1 1 calc R U . . .
H12C_4 H 0.026681 0.742665 0.741426 0.119 Uiso 1 1 calc R U . . .
C9_4 C 0.0882(9) 0.7953(6) 0.8259(6) 0.079(4) Uani 1 1 d D U . . .
H9A_4 H 0.104787 0.827393 0.801573 0.118 Uiso 1 1 calc R U . . .
H9B_4 H 0.048237 0.802388 0.837837 0.118 Uiso 1 1 calc R U . . .
H9C_4 H 0.126329 0.804637 0.852677 0.118 Uiso 1 1 calc R U . . .
C10_4 C 0.0419(10) 0.6772(7) 0.8409(5) 0.084(4) Uani 1 1 d D U . . .
H10A_4 H 0.027069 0.628759 0.826629 0.126 Uiso 1 1 calc R U . . .
H10B_4 H 0.080094 0.686467 0.867582 0.126 Uiso 1 1 calc R U . . .
H10C_4 H 0.002002 0.684218 0.852742 0.126 Uiso 1 1 calc R U . . .
S1_5 S 0.2652(2) 0.8050(2) 0.70113(17) 0.0472(11) Uani 1 1 d . U . . .
O1_5 O 0.4133(6) 0.7948(5) 0.7247(4) 0.0368(19) Uani 1 1 d . U . . .
O2_5 O 0.2218(6) 0.8440(6) 0.6892(4) 0.055(3) Uani 1 1 d . U . . .
O3_5 O 0.2840(6) 0.7735(6) 0.6627(4) 0.0475(19) Uani 1 1 d . U . . .
C1_5 C 0.4069(9) 0.8513(8) 0.7449(6) 0.0401(18) Uani 1 1 d . U . . .
C2_5 C 0.4652(9) 0.9012(8) 0.7749(6) 0.0403(17) Uani 1 1 d . U . . .
C3_5 C 0.4530(10) 0.9593(9) 0.7962(6) 0.048(2) Uani 1 1 d . U . . .
H3_5 H 0.489991 0.990634 0.819276 0.058 Uiso 1 1 calc R U . . .
C4_5 C 0.3952(10) 0.9744(9) 0.7871(7) 0.056(2) Uani 1 1 d . U . . .
C5_5 C 0.3313(10) 0.9228(9) 0.7561(6) 0.050(2) Uani 1 1 d . U . . .
H5_5 H 0.287923 0.929279 0.750843 0.060 Uiso 1 1 calc R U . . .
C6_5 C 0.3406(9) 0.8640(9) 0.7355(6) 0.0458(18) Uani 1 1 d . U . . .
C7_5 C 0.3846(6) 1.0435(6) 0.8101(4) 0.069(3) Uani 1 1 d D U . . .
C12_5 C 0.3895(9) 1.0868(9) 0.7711(5) 0.078(4) Uani 1 1 d D U . . .
H12A_5 H 0.351874 1.061824 0.744541 0.118 Uiso 1 1 calc R U . . .
H12B_5 H 0.384561 1.130303 0.782126 0.118 Uiso 1 1 calc R U . . .
H12C_5 H 0.435284 1.097743 0.760084 0.118 Uiso 1 1 calc R U . . .
C9_5 C 0.4399(7) 1.0803(9) 0.8491(5) 0.090(5) Uani 1 1 d D U . . .
H9A_5 H 0.485680 1.091111 0.838088 0.135 Uiso 1 1 calc R U . . .
H9B_5 H 0.435022 1.123822 0.860059 0.135 Uiso 1 1 calc R U . . .
H9C_5 H 0.436557 1.050888 0.875709 0.135 Uiso 1 1 calc R U . . .
C10_5 C 0.3173(7) 1.0276(9) 0.8263(6) 0.086(4) Uani 1 1 d D U . . .
H10A_5 H 0.279670 1.002519 0.799826 0.129 Uiso 1 1 calc R U . . .
H10B_5 H 0.314006 0.998186 0.852948 0.129 Uiso 1 1 calc R U . . .
H10C_5 H 0.312470 1.071120 0.837298 0.129 Uiso 1 1 calc R U . . .
S1_6 S 0.5438(2) 0.8989(2) 0.79138(15) 0.0347(10) Uani 1 1 d . U . . .
O1_6 O 0.4968(5) 0.7362(5) 0.7877(3) 0.031(2) Uani 1 1 d . U . . .
O2_6 O 0.5936(6) 0.9687(5) 0.8127(4) 0.038(2) Uani 1 1 d . U . . .
O3_6 O 0.5646(5) 0.8683(5) 0.7490(3) 0.0329(19) Uani 1 1 d . U . . .
C1_6 C 0.5147(9) 0.7695(8) 0.8299(6) 0.0335(19) Uani 1 1 d . U . . .
C2_6 C 0.5135(9) 0.7358(8) 0.8736(6) 0.0357(18) Uani 1 1 d . U . . .
C3_6 C 0.5309(9) 0.7729(9) 0.9175(6) 0.046(2) Uani 1 1 d . U . . .
H3_6 H 0.530556 0.748159 0.945051 0.055 Uiso 1 1 calc R U . . .
C4_6 C 0.5493(10) 0.8452(9) 0.9247(6) 0.054(2) Uani 1 1 d . U . . .
C5_6 C 0.5515(9) 0.8779(9) 0.8829(6) 0.045(2) Uani 1 1 d . U . . .
H5_6 H 0.564445 0.927184 0.885680 0.054 Uiso 1 1 calc R U . . .
C6_6 C 0.5363(9) 0.8437(8) 0.8378(6) 0.0360(18) Uani 1 1 d . U . . .
C7_6 C 0.5631(6) 0.8859(6) 0.9766(4) 0.070(3) Uani 1 1 d D U . . .
C12_6 C 0.6381(6) 0.9185(9) 0.9912(7) 0.100(5) Uani 1 1 d D U . . .
H12A_6 H 0.658792 0.882763 0.990990 0.150 Uiso 1 1 calc R U . . .
H12B_6 H 0.658753 0.952689 0.968917 0.150 Uiso 1 1 calc R U . . .
H12C_6 H 0.647624 0.942310 1.023722 0.150 Uiso 1 1 calc R U . . .
C9_6 C 0.5328(8) 0.8358(7) 1.0095(6) 0.083(4) Uani 1 1 d D U . . .
H9A_6 H 0.553435 0.800001 1.009246 0.125 Uiso 1 1 calc R U . . .
H9B_6 H 0.542460 0.859699 1.041945 0.125 Uiso 1 1 calc R U . . .
H9C_6 H 0.481788 0.813675 0.999583 0.125 Uiso 1 1 calc R U . . .
C10_6 C 0.5327(8) 0.9385(7) 0.9770(7) 0.089(4) Uani 1 1 d D U . . .
H10A_6 H 0.481767 0.916355 0.967003 0.134 Uiso 1 1 calc R U . . .
H10B_6 H 0.542330 0.962291 1.009454 0.134 Uiso 1 1 calc R U . . .
H10C_6 H 0.553459 0.972670 0.954650 0.134 Uiso 1 1 calc R U . . .
O1_7 O 0.3058(6) 0.4999(5) 0.2797(4) 0.043(2) Uani 1 1 d . U . . .
O2_7 O 0.2145(6) 0.4645(5) 0.3232(4) 0.043(2) Uani 1 1 d . U . . .
O3_7 O 0.4441(6) 0.3551(5) 0.2586(4) 0.044(2) Uani 1 1 d . U . . .
O4_7 O 0.4104(6) 0.2512(5) 0.2865(4) 0.048(2) Uani 1 1 d . U . . .
O5_7 O 0.1644(8) 0.2043(7) 0.3188(5) 0.101(3) Uani 1 1 d DG U . . .
C9_7 C 0.1815(10) 0.2013(6) 0.3672(5) 0.116(4) Uani 1 1 d DG U . . .
H9A_7 H 0.166008 0.234354 0.384902 0.139 Uiso 1 1 calc R U . . .
H9B_7 H 0.233492 0.218995 0.374593 0.139 Uiso 1 1 calc R U . . .
C10_7 C 0.1534(8) 0.1334(7) 0.3871(5) 0.126(4) Uani 1 1 d DG U . . .
C11_7 C 0.1317(12) 0.0788(9) 0.4038(7) 0.144(6) Uani 1 1 d G U . . .
H11_7 H 0.114409 0.035343 0.417177 0.172 Uiso 1 1 calc R U . . .
C1_7 C 0.2602(10) 0.4545(8) 0.3019(7) 0.047(2) Uani 1 1 d D U . . .
C2_7 C 0.3294(5) 0.3779(5) 0.2899(5) 0.054(2) Uani 1 1 d G U . . .
H2_7 H 0.367479 0.417544 0.283086 0.065 Uiso 1 1 calc R U . . .
C3_7 C 0.2671(6) 0.3845(5) 0.2987(5) 0.054(2) Uani 1 1 d DG U . . .
C4_7 C 0.2114(5) 0.3265(6) 0.3087(5) 0.067(2) Uani 1 1 d G U . . .
H4_7 H 0.168855 0.330997 0.314645 0.080 Uiso 1 1 calc R U . . .
C5_7 C 0.2181(6) 0.2620(5) 0.3099(5) 0.077(2) Uani 1 1 d DG U . . .
C6_7 C 0.2804(7) 0.2555(5) 0.3011(5) 0.068(3) Uani 1 1 d G U . . .
H6_7 H 0.284932 0.211372 0.301987 0.082 Uiso 1 1 calc R U . . .
C7_7 C 0.3361(5) 0.3134(6) 0.2912(5) 0.056(2) Uani 1 1 d DG U . . .
C8_7 C 0.4033(9) 0.3070(9) 0.2768(7) 0.049(2) Uani 1 1 d D U . . .
O1_8 O 0.4206(5) 0.6180(5) 0.2793(4) 0.0344(17) Uani 1 1 d . U . . .
O2_8 O 0.4701(5) 0.7201(5) 0.3225(4) 0.0310(16) Uani 1 1 d . U . . .
O3_8 O 0.5584(5) 0.4726(5) 0.2590(4) 0.043(2) Uani 1 1 d . U . . .
O4_8 O 0.6718(6) 0.5129(5) 0.2875(4) 0.046(2) Uani 1 1 d . U . . .
O5_8 O 0.7321(6) 0.7692(6) 0.3278(5) 0.095(3) Uani 1 1 d D U . . .
C1_8 C 0.4747(8) 0.6677(8) 0.3020(6) 0.0359(18) Uani 1 1 d D U . . .
C2_8 C 0.5473(4) 0.5962(4) 0.2886(4) 0.047(2) Uani 1 1 d G U . . .
H2_8 H 0.505222 0.556247 0.279559 0.056 Uiso 1 1 calc R U . . .
C3_8 C 0.5439(4) 0.6611(5) 0.2998(4) 0.047(2) Uani 1 1 d DG U . . .
C4_8 C 0.6055(6) 0.7196(4) 0.3130(4) 0.061(2) Uani 1 1 d G U . . .
H4_8 H 0.603209 0.763954 0.320661 0.073 Uiso 1 1 calc R U . . .
C5_8 C 0.6705(5) 0.7132(4) 0.3150(4) 0.072(2) Uani 1 1 d DG U . . .
C6_8 C 0.6739(4) 0.6483(6) 0.3038(4) 0.062(2) Uani 1 1 d G U . . .
H6_8 H 0.718274 0.643971 0.305111 0.075 Uiso 1 1 calc R U . . .
C7_8 C 0.6123(5) 0.5898(4) 0.2906(5) 0.050(2) Uani 1 1 d DG U . . .
C8_8 C 0.6128(10) 0.5188(8) 0.2787(7) 0.046(2) Uani 1 1 d D U . . .
C9_8 C 0.7388(11) 0.8249(7) 0.3251(9) 0.109(4) Uani 1 1 d DG U . . .
H9A_8 H 0.722805 0.834519 0.355558 0.131 Uiso 1 1 calc R U . . .
H9B_8 H 0.698344 0.818366 0.300213 0.131 Uiso 1 1 calc R U . . .
C10_8 C 0.7850(8) 0.8965(7) 0.3181(6) 0.123(4) Uani 1 1 d DG U . . .
C11_8 C 0.8212(12) 0.9549(8) 0.3121(9) 0.150(6) Uani 1 1 d G U . . .
H11_8 H 0.850064 1.001261 0.307423 0.180 Uiso 1 1 calc R U . . .
S1_9 S 0.1746(2) 0.7862(2) 0.38654(15) 0.0313(10) Uani 1 1 d . U . . .
O1_9 O 0.1741(5) 0.6410(5) 0.3430(3) 0.0261(18) Uani 1 1 d . U . . .
O2_9 O 0.1407(5) 0.8261(5) 0.4076(4) 0.033(2) Uani 1 1 d . U . . .
O3_9 O 0.2145(5) 0.7584(5) 0.4191(4) 0.0325(18) Uani 1 1 d . U . . .
C1_9 C 0.1173(8) 0.6542(8) 0.3306(6) 0.0305(17) Uani 1 1 d . U . . .
C2_9 C 0.0531(8) 0.6065(8) 0.3050(6) 0.0327(17) Uani 1 1 d . U . . .
C3_9 C -0.0023(9) 0.6202(9) 0.2944(6) 0.041(2) Uani 1 1 d . U . . .
H3_9 H -0.042705 0.583095 0.278003 0.049 Uiso 1 1 calc R U . . .
C4_9 C -0.0098(9) 0.6839(9) 0.3045(7) 0.049(2) Uani 1 1 d . U . . .
C5_9 C 0.0484(8) 0.7286(9) 0.3302(6) 0.042(2) Uani 1 1 d . U . . .
H5_9 H 0.049072 0.774123 0.338043 0.051 Uiso 1 1 calc R U . . .
C6_9 C 0.1070(8) 0.7175(8) 0.3466(6) 0.0337(17) Uani 1 1 d . U . . .
C7_9 C -0.0705(9) 0.6969(8) 0.2863(6) 0.062(3) Uani 1 1 d D U . . .
C9_9 C -0.0886(10) 0.6801(10) 0.2310(6) 0.081(4) Uani 1 1 d D U . . .
H9A_9 H -0.130592 0.689699 0.219724 0.122 Uiso 1 1 calc R U . . .
H9B_9 H -0.048962 0.709395 0.215856 0.122 Uiso 1 1 calc R U . . .
H9C_9 H -0.097590 0.630692 0.222499 0.122 Uiso 1 1 calc R U . . .
C10_9 C -0.0635(10) 0.7730(8) 0.2936(7) 0.075(4) Uani 1 1 d D U . . .
H10A_9 H -0.107651 0.776998 0.280008 0.112 Uiso 1 1 calc R U . . .
H10B_9 H -0.053472 0.788486 0.328093 0.112 Uiso 1 1 calc R U . . .
H10C_9 H -0.025062 0.802302 0.277591 0.112 Uiso 1 1 calc R U . . .
S1_10 S 0.0513(2) 0.5248(2) 0.27633(14) 0.0310(10) Uani 1 1 d . U . . .
O1_10 O 0.2081(5) 0.5771(5) 0.2604(3) 0.0306(19) Uani 1 1 d . U . . .
O2_10 O -0.0204(5) 0.4820(5) 0.2618(3) 0.035(2) Uani 1 1 d . U . . .
O3_10 O 0.0930(5) 0.4970(5) 0.3090(3) 0.0296(18) Uani 1 1 d . U . . .
C1_10 C 0.1631(8) 0.5693(8) 0.2230(6) 0.0318(18) Uani 1 1 d . U . . .
C2_10 C 0.1834(8) 0.5805(8) 0.1783(6) 0.0348(18) Uani 1 1 d . U . . .
C3_10 C 0.1301(9) 0.5751(8) 0.1354(6) 0.042(2) Uani 1 1 d . U . . .
H3_10 H 0.145397 0.586768 0.105295 0.050 Uiso 1 1 calc R U . . .
C4_10 C 0.0645(9) 0.5550(9) 0.1389(6) 0.046(2) Uani 1 1 d . U . . .
C5_10 C 0.0429(9) 0.5393(8) 0.1821(6) 0.040(2) Uani 1 1 d . U . . .
H5_10 H -0.005477 0.525064 0.185419 0.048 Uiso 1 1 calc R U . . .
C6_10 C 0.0943(8) 0.5447(8) 0.2230(6) 0.0341(18) Uani 1 1 d . U . . .
C7_10 C 0.0130(9) 0.5497(10) 0.0940(6) 0.054(3) Uani 1 1 d . U . . .
C12_10 C -0.0360(9) 0.4752(10) 0.0797(6) 0.064(4) Uani 1 1 d . U . . .
H12A_10 H -0.057496 0.455191 0.107535 0.096 Uiso 1 1 calc R U . . .
H12B_10 H -0.072933 0.473802 0.053961 0.096 Uiso 1 1 calc R U . . .
H12C_10 H -0.009593 0.448129 0.068367 0.096 Uiso 1 1 calc R U . . .
C9_10 C 0.0454(10) 0.5800(10) 0.0523(6) 0.066(4) Uani 1 1 d . U . . .
H9A_10 H 0.077326 0.628611 0.061762 0.098 Uiso 1 1 calc R U . . .
H9B_10 H 0.071836 0.552959 0.040962 0.098 Uiso 1 1 calc R U . . .
H9C_10 H 0.008496 0.578632 0.026555 0.098 Uiso 1 1 calc R U . . .
C10_10 C -0.0329(10) 0.5901(10) 0.1064(7) 0.064(4) Uani 1 1 d . U . . .
H10A_10 H -0.055891 0.571869 0.134066 0.095 Uiso 1 1 calc R U . . .
H10B_10 H -0.003441 0.639835 0.114161 0.095 Uiso 1 1 calc R U . . .
H10C_10 H -0.068823 0.584574 0.078763 0.095 Uiso 1 1 calc R U . . .
S1_11 S 0.2717(2) 0.6092(2) 0.16528(15) 0.0345(10) Uani 1 1 d . U . . .
O1_11 O 0.3393(5) 0.7055(5) 0.2611(3) 0.034(2) Uani 1 1 d . U . . .
O2_11 O 0.2701(5) 0.5920(5) 0.1147(4) 0.039(2) Uani 1 1 d . U . . .
O3_11 O 0.3117(5) 0.5809(5) 0.1979(4) 0.0352(19) Uani 1 1 d . U . . .
C1_11 C 0.3316(8) 0.7372(8) 0.2218(6) 0.0339(19) Uani 1 1 d . U . . .
C2_11 C 0.3565(8) 0.8113(8) 0.2231(5) 0.0338(18) Uani 1 1 d . U . . .
C3_11 C 0.3457(9) 0.8455(9) 0.1831(6) 0.041(2) Uani 1 1 d . U . . .
H3_11 H 0.361124 0.895047 0.186432 0.049 Uiso 1 1 calc R U . . .
C4_11 C 0.3113(9) 0.8070(9) 0.1361(6) 0.048(2) Uani 1 1 d . U . . .
C5_11 C 0.2963(9) 0.7365(9) 0.1344(6) 0.044(2) Uani 1 1 d . U . . .
H5_11 H 0.280425 0.709567 0.103986 0.052 Uiso 1 1 calc R U . . .
C6_11 C 0.3036(9) 0.7011(8) 0.1765(6) 0.0368(18) Uani 1 1 d . U . . .
C7_11 C 0.3064(11) 0.8434(10) 0.0947(7) 0.061(3) Uani 1 1 d . U . . .
C12_11 C 0.3861(11) 0.8886(10) 0.0826(7) 0.077(4) Uani 1 1 d . U . . .
H12A_11 H 0.382449 0.913458 0.054275 0.115 Uiso 1 1 calc R U . . .
H12B_11 H 0.412977 0.922568 0.110145 0.115 Uiso 1 1 calc R U . . .
H12C_11 H 0.410062 0.856720 0.076282 0.115 Uiso 1 1 calc R U . . .
C9_11 C 0.2790(11) 0.9018(10) 0.1090(7) 0.068(4) Uani 1 1 d . U . . .
H9A_11 H 0.275088 0.927700 0.081208 0.101 Uiso 1 1 calc R U . . .
H9B_11 H 0.232654 0.880450 0.119222 0.101 Uiso 1 1 calc R U . . .
H9C_11 H 0.312014 0.934032 0.135371 0.101 Uiso 1 1 calc R U . . .
C10_11 C 0.2524(11) 0.7944(10) 0.0571(7) 0.078(4) Uani 1 1 d . U . . .
H10A_11 H 0.248432 0.818604 0.028519 0.117 Uiso 1 1 calc R U . . .
H10B_11 H 0.265926 0.754922 0.048815 0.117 Uiso 1 1 calc R U . . .
H10C_11 H 0.206941 0.777034 0.069070 0.117 Uiso 1 1 calc R U . . .
S1_12 S 0.3956(2) 0.8693(2) 0.27542(14) 0.0283(9) Uani 1 1 d . U . . .
O1_12 O 0.3018(5) 0.7713(5) 0.3422(4) 0.0315(19) Uani 1 1 d . U . . .
O2_12 O 0.4330(5) 0.9350(5) 0.2606(3) 0.031(2) Uani 1 1 d . U . . .
O3_12 O 0.4343(5) 0.8397(5) 0.3068(3) 0.0251(18) Uani 1 1 d . U . . .
C1_12 C 0.2854(8) 0.8251(8) 0.3311(6) 0.0344(17) Uani 1 1 d . U . . .
C2_12 C 0.2310(9) 0.8388(8) 0.3474(6) 0.0374(17) Uani 1 1 d . U . . .
C3_12 C 0.2128(9) 0.8941(8) 0.3348(6) 0.044(2) Uani 1 1 d . U . . .
H3_12 H 0.175020 0.901067 0.347644 0.053 Uiso 1 1 calc R U . . .
C4_12 C 0.2495(9) 0.9412(9) 0.3027(7) 0.050(2) Uani 1 1 d . U . . .
C5_12 C 0.3029(9) 0.9283(8) 0.2884(6) 0.042(2) Uani 1 1 d . U . . .
H5_12 H 0.330265 0.959353 0.268134 0.051 Uiso 1 1 calc R U . . .
C6_12 C 0.3221(8) 0.8723(8) 0.3009(6) 0.0337(17) Uani 1 1 d . U . . .
C7_12 C 0.2268(7) 0.9976(8) 0.2848(6) 0.063(2) Uani 1 1 d D U . . .
C8_12 C 0.2862(8) 1.0668(8) 0.3006(7) 0.079(4) Uani 1 1 d D U . . .
H8A_12 H 0.272533 1.104734 0.289232 0.118 Uiso 1 1 calc R U . . .
H8B_12 H 0.296646 1.073078 0.335726 0.118 Uiso 1 1 calc R U . . .
H8C_12 H 0.328147 1.067731 0.287048 0.118 Uiso 1 1 calc R U . . .
C9_12 C 0.1582(8) 0.9982(10) 0.2998(7) 0.077(4) Uani 1 1 d D U . . .
H9A_12 H 0.147809 1.036762 0.286427 0.115 Uiso 1 1 calc R U . . .
H9B_12 H 0.119704 0.953709 0.287767 0.115 Uiso 1 1 calc R U . . .
H9C_12 H 0.163100 1.004361 0.334967 0.115 Uiso 1 1 calc R U . . .
C10_12 C 0.2177(10) 0.9875(11) 0.2290(6) 0.086(4) Uani 1 1 d D U . . .
H10A_12 H 0.202736 1.023593 0.215666 0.129 Uiso 1 1 calc R U . . .
H10B_12 H 0.262608 0.991389 0.218671 0.129 Uiso 1 1 calc R U . . .
H10C_12 H 0.182008 0.941172 0.217382 0.129 Uiso 1 1 calc R U . . .

loop_
_atom_site_aniso_label
_atom_site_aniso_U_11
_atom_site_aniso_U_22
_atom_site_aniso_U_33
_atom_site_aniso_U_23
_atom_site_aniso_U_13
_atom_site_aniso_U_12
Co1 0.0251(17) 0.0298(15) 0.0287(17) -0.0026(12) 0.0055(13) 0.0149(13)
Co2 0.0277(17) 0.0333(16) 0.0219(16) -0.0037(12) -0.0008(13) 0.0150(13)
Co3 0.0358(18) 0.0356(16) 0.0196(16) 0.0025(12) -0.0008(13) 0.0106(13)
O1 0.017(5) 0.015(5) 0.021(5) 0.000(4) -0.004(4) 0.008(4)
Co4 0.0320(17) 0.0387(16) 0.0203(15) -0.0007(12) 0.0068(12) 0.0173(13)
Co5 0.0214(16) 0.0303(15) 0.0200(16) -0.0013(12) -0.0006(12) 0.0098(12)
Co8 0.0185(16) 0.0379(16) 0.0168(15) -0.0003(12) -0.0017(12) 0.0140(12)
O2 0.016(3) 0.018(3) 0.016(3) -0.0015(18) 0.0072(18) 0.0045(18)
Co6 0.0280(16) 0.0283(15) 0.0181(15) -0.0015(11) 0.0032(12) 0.0123(12)
Co7 0.0248(16) 0.0280(15) 0.0305(16) -0.0062(12) 0.0047(12) 0.0112(12)
C12 0.044(7) 0.087(8) 0.100(8) -0.005(7) -0.006(7) 0.026(7)
O1_1 0.052(5) 0.058(5) 0.016(4) 0.007(4) 0.005(4) 0.004(4)
O2_1 0.054(5) 0.052(5) 0.017(4) 0.006(4) 0.005(4) 0.005(4)
O3_1 0.039(4) 0.045(5) 0.020(4) 0.001(4) -0.004(4) 0.010(4)
O4_1 0.041(5) 0.043(4) 0.014(4) 0.000(4) -0.005(3) 0.008(4)
O5_1 0.084(5) 0.094(5) 0.051(5) 0.012(4) -0.002(4) -0.009(4)
C9_1 0.102(6) 0.103(6) 0.067(6) 0.017(5) -0.009(5) -0.003(5)
C10_1 0.114(7) 0.110(7) 0.078(7) 0.020(6) -0.013(6) 0.005(6)
C11_1 0.136(10) 0.123(10) 0.098(10) 0.022(9) -0.018(9) 0.018(8)
C1_1 0.054(5) 0.057(4) 0.019(3) 0.007(3) 0.002(3) 0.004(4)
C2_1 0.055(4) 0.059(4) 0.021(4) 0.009(4) -0.003(4) 0.005(4)
C3_1 0.052(4) 0.057(4) 0.021(3) 0.008(3) -0.004(3) 0.006(4)
C4_1 0.058(4) 0.067(5) 0.027(4) 0.010(4) -0.003(4) 0.003(4)
C5_1 0.068(4) 0.078(5) 0.035(4) 0.009(4) -0.003(4) -0.002(4)
C6_1 0.062(5) 0.071(5) 0.030(4) 0.010(4) -0.004(4) -0.001(4)
C7_1 0.057(4) 0.062(4) 0.022(3) 0.010(3) -0.002(3) 0.003(4)
C8_1 0.043(4) 0.047(4) 0.018(3) 0.005(3) -0.004(3) 0.009(4)
O1_2 0.049(5) 0.046(4) 0.021(4) -0.001(4) -0.002(4) 0.010(4)
O2_2 0.045(3) 0.045(3) 0.022(3) 0.001(3) 0.002(3) 0.009(3)
O3_2 0.035(5) 0.045(4) 0.021(4) 0.005(4) 0.003(4) 0.013(4)
O4_2 0.033(5) 0.040(4) 0.019(4) 0.006(3) 0.001(4) 0.015(4)
O5_2 0.090(5) 0.092(5) 0.052(5) 0.009(4) -0.011(4) -0.013(5)
C9_2 0.103(6) 0.112(6) 0.065(6) 0.009(5) -0.016(5) -0.012(6)
C10_2 0.113(7) 0.126(7) 0.072(6) 0.011(6) -0.018(6) -0.011(6)
C11_2 0.131(10) 0.150(10) 0.084(8) 0.021(9) -0.019(9) -0.012(9)
C1_2 0.050(4) 0.048(3) 0.021(3) 0.001(3) -0.002(3) 0.009(3)
C2_2 0.052(4) 0.053(4) 0.022(4) 0.005(4) -0.003(4) 0.009(4)
C3_2 0.055(4) 0.054(4) 0.022(3) 0.005(3) -0.005(3) 0.007(3)
C4_2 0.066(5) 0.064(4) 0.030(4) 0.007(4) -0.006(4) 0.000(4)
C5_2 0.074(5) 0.073(4) 0.037(4) 0.008(4) -0.009(4) -0.004(4)
C6_2 0.061(5) 0.062(4) 0.030(4) 0.006(4) -0.008(4) 0.002(4)
C7_2 0.050(4) 0.053(4) 0.023(3) 0.006(3) -0.004(3) 0.009(3)
C8_2 0.037(4) 0.045(4) 0.021(3) 0.005(3) 0.000(3) 0.014(3)
S1_3 0.036(2) 0.037(2) 0.0198(19) 0.0029(17) 0.0019(17) 0.0162(17)
O1_3 0.026(2) 0.031(2) 0.026(2) 0.0004(18) 0.0063(17) 0.0131(17)
O2_3 0.037(5) 0.035(5) 0.015(4) -0.006(4) -0.002(4) 0.009(4)
O3_3 0.037(4) 0.034(4) 0.019(3) 0.005(3) 0.001(3) 0.019(3)
C1_3 0.031(3) 0.041(3) 0.024(3) 0.002(3) 0.003(2) 0.016(3)
C2_3 0.031(3) 0.048(3) 0.024(3) 0.002(3) 0.003(3) 0.017(3)
C3_3 0.039(4) 0.056(4) 0.026(3) 0.002(4) 0.003(3) 0.016(4)
C4_3 0.045(4) 0.065(4) 0.025(3) -0.001(4) 0.003(3) 0.015(4)
C5_3 0.041(4) 0.054(4) 0.023(3) 0.001(4) 0.001(3) 0.015(4)
C6_3 0.036(3) 0.043(3) 0.022(3) 0.002(3) 0.001(3) 0.016(3)
C7_3 0.058(5) 0.085(5) 0.028(4) -0.007(4) 0.005(4) 0.010(4)
C12_3 0.088(8) 0.097(7) 0.032(7) -0.004(7) 0.014(7) 0.007(7)
C9_3 0.071(7) 0.111(8) 0.039(8) -0.018(7) 0.009(6) 0.020(6)
C10_3 0.065(8) 0.112(8) 0.037(7) -0.018(7) 0.005(6) 0.004(7)
S1_4 0.025(2) 0.047(2) 0.023(2) 0.0007(17) 0.0023(16) 0.0208(17)
O1_4 0.031(4) 0.051(4) 0.034(4) 0.005(3) 0.007(3) 0.028(3)
O2_4 0.021(5) 0.053(5) 0.028(5) -0.004(4) -0.004(4) 0.014(4)
O3_4 0.017(3) 0.043(4) 0.021(3) -0.003(3) 0.001(3) 0.022(3)
C1_4 0.033(3) 0.052(3) 0.041(3) 0.002(3) 0.003(3) 0.029(3)
C2_4 0.039(3) 0.053(3) 0.052(3) 0.000(3) -0.001(3) 0.031(3)
C3_4 0.043(4) 0.060(4) 0.060(4) -0.002(4) 0.004(3) 0.032(3)
C4_4 0.046(4) 0.066(4) 0.064(4) -0.002(4) 0.007(3) 0.034(3)
C5_4 0.039(4) 0.060(4) 0.052(4) -0.002(4) 0.007(3) 0.031(3)
C6_4 0.033(3) 0.053(3) 0.039(3) -0.001(3) 0.005(3) 0.026(3)
C7_4 0.054(5) 0.080(5) 0.077(5) -0.006(4) 0.012(4) 0.038(4)
C12_4 0.058(7) 0.102(8) 0.087(8) -0.010(7) 0.008(6) 0.042(7)
C9_4 0.067(8) 0.090(7) 0.091(8) -0.012(7) 0.015(7) 0.044(7)
C10_4 0.065(8) 0.100(8) 0.094(8) 0.003(7) 0.022(7) 0.036(7)
S1_5 0.042(2) 0.052(2) 0.052(3) 0.0016(19) -0.003(2) 0.0266(19)
O1_5 0.046(4) 0.037(4) 0.031(4) -0.001(3) 0.001(3) 0.021(3)
O2_5 0.049(6) 0.064(6) 0.059(6) 0.005(5) -0.009(5) 0.033(4)
O3_5 0.044(4) 0.050(4) 0.053(4) 0.004(3) -0.006(3) 0.027(3)
C1_5 0.047(3) 0.040(3) 0.037(3) -0.001(3) 0.002(3) 0.022(3)
C2_5 0.048(3) 0.036(3) 0.037(3) -0.002(3) 0.004(3) 0.018(3)
C3_5 0.053(4) 0.044(4) 0.048(4) -0.005(3) 0.004(4) 0.021(3)
C4_5 0.059(4) 0.052(4) 0.059(4) -0.008(3) 0.003(4) 0.026(3)
C5_5 0.052(4) 0.050(4) 0.052(4) -0.003(4) 0.004(4) 0.026(3)
C6_5 0.047(3) 0.048(3) 0.047(3) 0.000(3) 0.000(3) 0.025(3)
C7_5 0.072(5) 0.062(5) 0.075(5) -0.017(4) 0.002(4) 0.031(4)
C12_5 0.092(8) 0.065(7) 0.082(8) -0.017(6) 0.007(7) 0.039(7)
C9_5 0.089(8) 0.076(8) 0.092(8) -0.027(7) -0.012(7) 0.028(7)
C10_5 0.083(7) 0.080(8) 0.089(8) -0.031(7) 0.013(7) 0.029(7)
S1_6 0.046(2) 0.029(2) 0.028(2) -0.0011(16) 0.0054(18) 0.0130(17)
O1_6 0.044(4) 0.033(4) 0.019(4) -0.002(3) 0.000(4) 0.019(3)
O2_6 0.049(5) 0.026(4) 0.034(5) 0.003(4) 0.009(4) 0.008(4)
O3_6 0.043(4) 0.028(3) 0.025(4) 0.002(3) 0.007(3) 0.010(3)
C1_6 0.044(4) 0.036(3) 0.022(3) -0.002(3) 0.002(3) 0.018(3)
C2_6 0.044(3) 0.040(3) 0.023(3) 0.002(3) 0.003(3) 0.017(3)
C3_6 0.056(4) 0.048(4) 0.028(4) 0.001(3) 0.005(4) 0.015(4)
C4_6 0.067(4) 0.054(4) 0.033(3) -0.003(3) 0.006(4) 0.015(4)
C5_6 0.058(4) 0.044(4) 0.030(3) -0.003(3) 0.006(4) 0.017(4)
C6_6 0.048(3) 0.034(3) 0.027(3) -0.002(3) 0.005(3) 0.018(3)
C7_6 0.086(5) 0.069(5) 0.040(4) -0.010(4) 0.009(5) 0.013(4)
C12_6 0.099(7) 0.107(9) 0.057(8) -0.018(7) 0.004(7) 0.001(7)
C9_6 0.106(8) 0.082(8) 0.042(7) -0.014(6) 0.023(7) 0.012(7)
C10_6 0.117(8) 0.081(8) 0.055(8) -0.023(7) 0.006(7) 0.024(7)
O1_7 0.040(5) 0.034(4) 0.066(5) 0.009(4) 0.017(4) 0.025(4)
O2_7 0.042(5) 0.035(4) 0.063(5) 0.010(4) 0.020(4) 0.022(4)
O3_7 0.040(5) 0.035(5) 0.064(5) 0.003(4) 0.031(4) 0.016(4)
O4_7 0.044(5) 0.037(5) 0.069(5) 0.005(4) 0.032(4) 0.016(4)
O5_7 0.089(5) 0.081(5) 0.112(6) 0.013(5) 0.026(5) 0.003(4)
C9_7 0.102(6) 0.096(6) 0.118(7) 0.013(6) 0.023(6) -0.001(5)
C10_7 0.112(7) 0.103(7) 0.125(7) 0.016(6) 0.020(7) -0.004(6)
C11_7 0.129(10) 0.116(9) 0.136(10) 0.027(9) 0.016(10) -0.012(9)
C1_7 0.044(4) 0.037(4) 0.068(5) 0.009(3) 0.020(4) 0.023(3)
C2_7 0.050(4) 0.041(4) 0.079(5) 0.004(4) 0.027(4) 0.021(4)
C3_7 0.050(4) 0.042(4) 0.078(5) 0.007(4) 0.025(4) 0.021(3)
C4_7 0.059(5) 0.052(4) 0.089(5) 0.008(4) 0.026(4) 0.016(4)
C5_7 0.069(4) 0.059(4) 0.098(5) 0.008(4) 0.028(4) 0.013(4)
C6_7 0.062(5) 0.051(4) 0.090(5) 0.007(4) 0.028(4) 0.014(4)
C7_7 0.052(4) 0.042(4) 0.079(5) 0.004(4) 0.029(4) 0.018(3)
C8_7 0.045(4) 0.037(4) 0.070(5) 0.004(4) 0.030(4) 0.017(4)
O1_8 0.029(3) 0.035(3) 0.039(3) -0.008(3) 0.010(3) 0.011(3)
O2_8 0.029(3) 0.032(3) 0.033(3) -0.003(3) 0.004(3) 0.013(3)
O3_8 0.030(5) 0.032(4) 0.068(5) -0.013(4) 0.017(4) 0.013(4)
O4_8 0.030(5) 0.038(4) 0.070(5) -0.012(4) 0.013(4) 0.014(4)
O5_8 0.065(5) 0.062(5) 0.130(6) -0.024(5) -0.003(5) -0.001(4)
C1_8 0.030(3) 0.033(3) 0.046(3) -0.007(3) 0.007(3) 0.013(3)
C2_8 0.034(4) 0.035(4) 0.073(4) -0.012(4) 0.012(4) 0.016(3)
C3_8 0.034(3) 0.036(3) 0.069(4) -0.012(3) 0.009(3) 0.014(3)
C4_8 0.043(4) 0.043(4) 0.089(5) -0.017(4) 0.005(4) 0.011(4)
C5_8 0.048(4) 0.049(4) 0.105(5) -0.022(4) 0.005(4) 0.009(4)
C6_8 0.041(4) 0.045(4) 0.094(5) -0.019(4) 0.008(4) 0.012(4)
C7_8 0.034(4) 0.038(4) 0.080(4) -0.014(4) 0.012(4) 0.016(3)
C8_8 0.031(4) 0.036(4) 0.072(5) -0.013(4) 0.015(4) 0.015(3)
C9_8 0.078(6) 0.070(5) 0.141(7) -0.021(6) -0.007(6) -0.005(5)
C10_8 0.091(7) 0.079(6) 0.151(8) -0.020(7) -0.009(7) -0.013(6)
C11_8 0.116(10) 0.094(9) 0.170(11) -0.014(10) -0.014(10) -0.029(9)
S1_9 0.022(2) 0.039(2) 0.040(2) -0.0016(17) 0.0045(17) 0.0212(16)
O1_9 0.024(2) 0.029(2) 0.027(2) 0.0014(17) 0.0032(17) 0.0128(17)
O2_9 0.023(5) 0.051(5) 0.037(5) -0.006(4) -0.006(4) 0.030(4)
O3_9 0.023(4) 0.042(4) 0.038(4) -0.005(3) 0.004(3) 0.020(3)
C1_9 0.023(3) 0.037(3) 0.034(3) 0.001(3) 0.002(3) 0.015(2)
C2_9 0.023(3) 0.043(3) 0.034(3) 0.002(3) 0.001(3) 0.015(3)
C3_9 0.025(4) 0.050(4) 0.049(4) 0.001(4) -0.002(3) 0.018(3)
C4_9 0.030(4) 0.056(4) 0.060(4) 0.000(4) -0.008(3) 0.021(3)
C5_9 0.027(4) 0.049(4) 0.053(4) -0.001(4) -0.003(3) 0.021(3)
C6_9 0.023(3) 0.041(3) 0.042(3) -0.002(3) 0.001(3) 0.020(3)
C7_9 0.036(4) 0.069(5) 0.078(5) -0.001(5) -0.015(4) 0.026(4)
C9_9 0.050(8) 0.096(8) 0.085(7) 0.002(7) -0.025(7) 0.025(7)
C10_9 0.050(8) 0.076(7) 0.097(8) 0.002(7) -0.025(7) 0.034(6)
S1_10 0.024(2) 0.042(2) 0.023(2) 0.0019(17) 0.0030(17) 0.0083(17)
O1_10 0.024(4) 0.041(4) 0.021(4) -0.002(3) 0.008(3) 0.005(3)
O2_10 0.022(4) 0.048(5) 0.027(5) 0.004(4) 0.002(4) 0.006(4)
O3_10 0.021(3) 0.041(4) 0.022(4) 0.000(3) 0.001(3) 0.007(3)
C1_10 0.027(3) 0.044(3) 0.021(3) 0.001(3) 0.005(3) 0.009(3)
C2_10 0.030(3) 0.047(3) 0.023(3) 0.002(3) 0.003(3) 0.011(3)
C3_10 0.034(4) 0.058(4) 0.027(4) 0.003(4) 0.001(3) 0.010(4)
C4_10 0.035(4) 0.065(4) 0.027(3) 0.007(3) -0.002(3) 0.010(4)
C5_10 0.032(4) 0.057(4) 0.024(3) 0.005(4) 0.000(3) 0.010(4)
C6_10 0.027(3) 0.047(3) 0.023(3) 0.003(3) 0.003(3) 0.009(3)
C7_10 0.041(5) 0.078(5) 0.031(4) 0.010(4) -0.008(4) 0.010(4)
C12_10 0.049(8) 0.083(7) 0.040(7) 0.006(7) -0.015(6) 0.007(6)
C9_10 0.046(8) 0.094(8) 0.038(7) 0.017(6) -0.003(6) 0.006(7)
C10_10 0.048(7) 0.088(8) 0.041(7) 0.001(7) -0.014(6) 0.016(6)
S1_11 0.031(2) 0.046(2) 0.024(2) -0.0013(17) 0.0047(17) 0.0115(18)
O1_11 0.043(4) 0.033(4) 0.019(4) -0.002(3) 0.008(3) 0.007(3)
O2_11 0.038(5) 0.052(5) 0.024(4) -0.002(4) 0.005(4) 0.015(5)
O3_11 0.028(4) 0.044(4) 0.028(3) -0.004(3) 0.006(3) 0.008(3)
C1_11 0.040(3) 0.036(3) 0.021(3) 0.001(3) 0.006(3) 0.010(3)
C2_11 0.040(3) 0.036(3) 0.023(3) 0.004(3) 0.001(3) 0.013(3)
C3_11 0.050(4) 0.042(4) 0.027(4) 0.007(3) -0.001(4) 0.015(4)
C4_11 0.058(4) 0.050(4) 0.030(4) 0.004(3) -0.001(3) 0.014(3)
C5_11 0.050(4) 0.047(4) 0.027(4) 0.000(3) 0.001(4) 0.011(4)
C6_11 0.039(3) 0.043(3) 0.023(3) -0.001(3) 0.004(3) 0.010(3)
C7_11 0.074(5) 0.061(5) 0.037(4) 0.007(4) -0.008(4) 0.016(4)
C12_11 0.087(7) 0.079(8) 0.048(8) 0.017(7) 0.001(7) 0.015(7)
C9_11 0.083(8) 0.069(7) 0.040(8) 0.005(6) -0.010(7) 0.021(6)
C10_11 0.099(8) 0.070(8) 0.046(7) 0.002(6) -0.019(7) 0.020(7)
S1_12 0.030(2) 0.032(2) 0.025(2) 0.0031(16) 0.0016(17) 0.0138(16)
O1_12 0.031(4) 0.034(4) 0.034(4) 0.003(3) 0.011(3) 0.016(3)
O2_12 0.035(5) 0.033(4) 0.026(5) 0.009(4) 0.002(4) 0.014(4)
O3_12 0.024(4) 0.030(3) 0.022(4) 0.000(3) 0.001(3) 0.013(3)
C1_12 0.031(3) 0.037(3) 0.038(3) 0.004(3) 0.006(3) 0.017(3)
C2_12 0.031(3) 0.042(3) 0.045(3) 0.002(3) 0.005(3) 0.020(3)
C3_12 0.037(4) 0.049(4) 0.056(4) 0.005(3) 0.006(4) 0.026(3)
C4_12 0.041(4) 0.055(4) 0.064(4) 0.010(3) 0.006(4) 0.029(3)
C5_12 0.036(4) 0.047(4) 0.051(4) 0.010(3) 0.004(4) 0.024(3)
C6_12 0.031(3) 0.038(3) 0.037(3) 0.006(3) 0.004(3) 0.020(3)
C7_12 0.052(5) 0.066(5) 0.082(5) 0.015(4) 0.007(4) 0.036(4)
C8_12 0.067(8) 0.073(7) 0.109(8) 0.009(7) 0.012(7) 0.041(6)
C9_12 0.059(7) 0.085(8) 0.102(8) 0.023(7) 0.006(7) 0.045(6)
C10_12 0.071(8) 0.090(8) 0.091(7) 0.020(7) 0.003(7) 0.027(7)

loop_
_atom_type_symbol
_atom_type_description
_atom_type_scat_dispersion_real
_atom_type_scat_dispersion_imag
_atom_type_scat_source
C C 0.0181 0.0091 'International Tables Vol C Tables 4.2.6.8 and 6.1.1.4'
Co Co -2.3653 3.6143 'International Tables Vol C Tables 4.2.6.8 and 6.1.1.4'
H H 0.0000 0.0000 'International Tables Vol C Tables 4.2.6.8 and 6.1.1.4'
N N 0.0311 0.0180 'International Tables Vol C Tables 4.2.6.8 and 6.1.1.4'
O O 0.0492 0.0322 'International Tables Vol C Tables 4.2.6.8 and 6.1.1.4'
S S 0.3331 0.5567 'International Tables Vol C Tables 4.2.6.8 and 6.1.1.4'

loop_
_exptl_crystal_face_index_h
_exptl_crystal_face_index_k
_exptl_crystal_face_index_l
_exptl_crystal_face_perp_dist
-3.00 0.00 1.00 0.0050
0.00 -1.00 1.00 0.0570
0.00 -1.00 -2.00 0.0330
0.00 0.00 1.00 0.0140
0.00 0.00 -1.00 0.0550
1.00 -3.00 0.00 0.0620
-1.00 0.00 0.00 0.0060
-3.00 3.00 -1.00 0.0440
1.00 0.00 0.00 0.0040

loop_
_geom_angle_atom_site_label_1
_geom_angle_atom_site_label_2
_geom_angle_atom_site_label_3
_geom_angle
_geom_angle_site_symmetry_1
_geom_angle_site_symmetry_3
_geom_angle_publ_flag
O1_3 Co1 O1 87.0(4) . . ?
O1_3 Co1 O3_3 88.7(4) . . ?
O1_3 Co1 O1_6 92.2(4) . . ?
O3_3 Co1 O1 173.2(4) . . ?
O3_3 Co1 O1_6 87.1(4) . . ?
O1_6 Co1 O1 87.8(4) . . ?
O3_7 Co1 O1 96.6(4) 2_666 . ?
O3_7 Co1 O1_3 175.2(4) 2_666 . ?
O3_7 Co1 O3_3 88.0(4) 2_666 . ?
O3_7 Co1 O1_6 91.1(4) 2_666 . ?
O3_7 Co1 O3_8 84.0(4) 2_666 2_666 ?
O3_8 Co1 O1 97.1(4) 2_666 . ?
O3_8 Co1 O1_3 92.4(4) 2_666 . ?
O3_8 Co1 O3_3 88.4(4) 2_666 . ?
O3_8 Co1 O1_6 173.4(4) 2_666 . ?
O2_1 Co2 O1 97.7(4) . . ?
O2_1 Co2 O1_5 94.6(4) . . ?
O2_1 Co2 O1_6 176.0(4) . . ?
O2_1 Co2 O3_6 90.6(4) . . ?
O2_1 Co2 O4_7 85.0(5) . 2_666 ?
O1_5 Co2 O1 83.8(4) . . ?
O1_5 Co2 O1_6 89.3(4) . . ?
O1_6 Co2 O1 83.7(3) . . ?
O3_6 Co2 O1 169.3(4) . . ?
O3_6 Co2 O1_5 88.8(4) . . ?
O3_6 Co2 O1_6 88.5(4) . . ?
O4_7 Co2 O1 99.4(4) 2_666 . ?
O4_7 Co2 O1_5 176.7(4) 2_666 . ?
O4_7 Co2 O1_6 91.0(4) 2_666 . ?
O4_7 Co2 O3_6 87.9(4) 2_666 . ?
O1_1 Co3 O1 96.3(4) . . ?
O1_1 Co3 O1_4 176.1(4) . . ?
O1_1 Co3 O1_5 93.4(4) . . ?
O1_1 Co3 O3_5 90.9(5) . . ?
O1_2 Co3 O1 96.7(4) . . ?
O1_2 Co3 O1_1 82.2(4) . . ?
O1_2 Co3 O1_4 94.7(4) . . ?
O1_2 Co3 O1_5 175.0(4) . . ?
O1_2 Co3 O3_5 90.8(5) . . ?
O1_4 Co3 O1 86.4(4) . . ?
O1_4 Co3 O1_5 89.6(4) . . ?
O1_5 Co3 O1 86.2(4) . . ?
O3_5 Co3 O1 170.2(4) . . ?
O3_5 Co3 O1_4 86.7(4) . . ?
O3_5 Co3 O1_5 86.8(4) . . ?
Co1 O1 Co2 83.5(3) . . ?
Co1 O1 Co3 139.0(4) . . ?
Co1 O1 H1 112.5(12) . . ?
Co1 O1 Co4 83.0(3) . . ?
Co2 O1 H1 110.5(12) . . ?
Co2 O1 Co4 139.3(4) . . ?
Co3 O1 Co2 82.7(3) . . ?
Co3 O1 H1 108.5(12) . . ?
Co3 O1 Co4 82.8(3) . . ?
Co4 O1 H1 110.1(12) . . ?
O2_2 Co4 O1 99.3(4) . . ?
O2_2 Co4 O1_3 177.6(4) . . ?
O2_2 Co4 O1_4 92.2(4) . . ?
O2_2 Co4 O3_4 88.0(4) . . ?
O2_2 Co4 O4_8 86.2(5) . 2_666 ?
O1_3 Co4 O1 82.6(3) . . ?
O1_3 Co4 O1_4 89.5(4) . . ?
O1_3 Co4 O3_4 90.4(4) . . ?
O1_4 Co4 O1 83.2(4) . . ?
O1_4 Co4 O3_4 89.9(4) . . ?
O3_4 Co4 O1 170.1(3) . . ?
O4_8 Co4 O1 98.3(4) 2_666 . ?
O4_8 Co4 O1_3 92.1(4) 2_666 . ?
O4_8 Co4 O1_4 178.0(4) 2_666 . ?
O4_8 Co4 O3_4 88.9(4) 2_666 . ?
O3_1 Co5 O2 96.7(4) . . ?
O3_1 Co5 O3_2 82.2(4) . . ?
O3_1 Co5 O1_9 175.4(4) . . ?
O3_1 Co5 O3_9 88.7(4) . . ?
O3_1 Co5 O1_12 93.3(4) . . ?
O3_2 Co5 O2 96.7(4) . . ?
O3_2 Co5 O1_9 93.5(4) . . ?
O3_2 Co5 O3_9 89.6(4) . . ?
O3_2 Co5 O1_12 174.9(4) . . ?
O1_9 Co5 O2 85.3(3) . . ?
O1_9 Co5 O3_9 89.7(4) . . ?
O1_9 Co5 O1_12 90.9(4) . . ?
O3_9 Co5 O2 172.2(4) . . ?
O3_9 Co5 O1_12 87.9(4) . . ?
O1_12 Co5 O2 86.2(3) . . ?
O4_2 Co8 O2 98.6(4) . . ?
O4_2 Co8 O1_9 94.2(4) . . ?
O4_2 Co8 O1_10 175.4(4) . . ?
O4_2 Co8 O3_10 88.7(4) . . ?
O2_7 Co8 O2 98.6(4) . . ?
O2_7 Co8 O4_2 84.0(4) . . ?
O2_7 Co8 O1_9 176.1(4) . . ?
O2_7 Co8 O1_10 93.7(4) . . ?
O2_7 Co8 O3_10 87.7(4) . . ?
O1_9 Co8 O2 85.1(3) . . ?
O1_9 Co8 O1_10 87.9(4) . . ?
O1_9 Co8 O3_10 88.8(4) . . ?
O1_10 Co8 O2 85.6(3) . . ?
O3_10 Co8 O2 170.8(4) . . ?
O3_10 Co8 O1_10 87.3(4) . . ?
Co5 O2 Co8 82.0(3) . . ?
Co5 O2 H2 111.4(12) . . ?
Co5 O2 Co6 82.2(3) . . ?
Co8 O2 H2 111.0(12) . . ?
Co8 O2 Co6 138.3(4) . . ?
Co6 O2 H2 110.8(12) . . ?
Co7 O2 Co5 136.2(4) . . ?
Co7 O2 Co8 82.9(3) . . ?
Co7 O2 H2 112.4(12) . . ?
Co7 O2 Co6 82.3(3) . . ?
O4_1 Co6 O2 99.7(4) . . ?
O4_1 Co6 O1_11 174.4(4) . . ?
O4_1 Co6 O1_12 93.9(4) . . ?
O4_1 Co6 O3_12 88.9(4) . . ?
O2_8 Co6 O2 97.6(4) . . ?
O2_8 Co6 O4_1 85.5(4) . . ?
O2_8 Co6 O1_11 91.8(4) . . ?
O2_8 Co6 O1_12 176.6(4) . . ?
O2_8 Co6 O3_12 89.0(4) . . ?
O1_11 Co6 O2 85.5(3) . . ?
O1_11 Co6 O3_12 86.2(4) . . ?
O1_12 Co6 O2 85.8(3) . . ?
O1_12 Co6 O1_11 88.5(4) . . ?
O1_12 Co6 O3_12 87.7(4) . . ?
O3_12 Co6 O2 169.6(4) . . ?
O1_7 Co7 O2 97.0(4) . . ?
O1_7 Co7 O1_10 93.0(4) . . ?
O1_7 Co7 O1_11 174.3(4) . . ?
O1_7 Co7 O3_11 89.1(4) . . ?
O1_8 Co7 O2 97.3(4) . . ?
O1_8 Co7 O1_7 84.7(4) . . ?
O1_8 Co7 O1_10 175.2(4) . . ?
O1_8 Co7 O1_11 90.9(4) . . ?
O1_8 Co7 O3_11 89.1(4) . . ?
O1_10 Co7 O2 87.2(3) . . ?
O1_11 Co7 O2 87.3(3) . . ?
O1_11 Co7 O1_10 91.1(4) . . ?
O1_11 Co7 O3_11 87.1(4) . . ?
O3_11 Co7 O2 171.6(4) . . ?
O3_11 Co7 O1_10 86.7(4) . . ?
H12A C12 H12B 109.5 . . ?
H12A C12 H12C 109.5 . . ?
H12B C12 H12C 109.5 . . ?
C7_9 C12 H12A 109.5 . . ?
C7_9 C12 H12B 109.5 . . ?
C7_9 C12 H12C 109.5 . . ?
C1_1 O1_1 Co3 129.2(11) . . ?
C1_1 O2_1 Co2 127.4(11) . . ?
C8_1 O3_1 Co5 130.8(10) . . ?
C8_1 O4_1 Co6 126.4(10) . . ?
C9_1 O5_1 C5_1 115.9(12) . . ?
O5_1 C9_1 H9A_1 104.8 . . ?
O5_1 C9_1 H9B_1 104.8 . . ?
O5_1 C9_1 C10_1 130.0 . . ?
H9A_1 C9_1 H9B_1 105.8 . . ?
C10_1 C9_1 H9A_1 104.8 . . ?
C10_1 C9_1 H9B_1 104.8 . . ?
C11_1 C10_1 C9_1 178.8 . . ?
C10_1 C11_1 H11_1 180.0 . . ?
O1_1 C1_1 O2_1 127.4(16) . . ?
O1_1 C1_1 C7_1 116.2(15) . . ?
O2_1 C1_1 C7_1 116.3(16) . . ?
C3_1 C2_1 H2_1 120.0 . . ?
C3_1 C2_1 C7_1 120.0 . . ?
C7_1 C2_1 H2_1 120.0 . . ?
C2_1 C3_1 C8_1 120.4(10) . . ?
C4_1 C3_1 C2_1 120.0 . . ?
C4_1 C3_1 C8_1 119.6(10) . . ?
C3_1 C4_1 H4_1 120.0 . . ?
C3_1 C4_1 C5_1 120.0 . . ?
C5_1 C4_1 H4_1 120.0 . . ?
O5_1 C5_1 C4_1 122.4(9) . . ?
O5_1 C5_1 C6_1 117.4(9) . . ?
C6_1 C5_1 C4_1 120.0 . . ?
C5_1 C6_1 H6_1 120.0 . . ?
C5_1 C6_1 C7_1 120.0 . . ?
C7_1 C6_1 H6_1 120.0 . . ?
C2_1 C7_1 C1_1 120.0(10) . . ?
C6_1 C7_1 C1_1 120.0(10) . . ?
C6_1 C7_1 C2_1 120.0 . . ?
O3_1 C8_1 O4_1 124.2(15) . . ?
O3_1 C8_1 C3_1 117.0(14) . . ?
O4_1 C8_1 C3_1 118.8(14) . . ?
C1_2 O1_2 Co3 130.0(10) . . ?
C1_2 O2_2 Co4 128.2(10) . . ?
C8_2 O3_2 Co5 129.9(9) . . ?
C8_2 O4_2 Co8 129.4(10) . . ?
C9_2 O5_2 C5_2 108.2(11) . . ?
O5_2 C9_2 H9A_2 107.5 . . ?
O5_2 C9_2 H9B_2 107.5 . . ?
O5_2 C9_2 C10_2 119.4 . . ?
H9A_2 C9_2 H9B_2 107.0 . . ?
C10_2 C9_2 H9A_2 107.5 . . ?
C10_2 C9_2 H9B_2 107.5 . . ?
C11_2 C10_2 C9_2 178.79(6) . . ?
C10_2 C11_2 H11_2 180.0 . . ?
O1_2 C1_2 O2_2 123.8(15) . . ?
O1_2 C1_2 C3_2 117.9(14) . . ?
O2_2 C1_2 C3_2 118.0(14) . . ?
C3_2 C2_2 H2_2 120.0 . . ?
C3_2 C2_2 C7_2 120.0 . . ?
C7_2 C2_2 H2_2 120.0 . . ?
C2_2 C3_2 C1_2 119.0(10) . . ?
C4_2 C3_2 C1_2 120.8(10) . . ?
C4_2 C3_2 C2_2 120.0 . . ?
C3_2 C4_2 H4_2 120.0 . . ?
C3_2 C4_2 C5_2 120.0 . . ?
C5_2 C4_2 H4_2 120.0 . . ?
O5_2 C5_2 C4_2 118.9(9) . . ?
O5_2 C5_2 C6_2 120.9(9) . . ?
C6_2 C5_2 C4_2 120.0 . . ?
C5_2 C6_2 H6_2 120.0 . . ?
C7_2 C6_2 C5_2 120.0 . . ?
C7_2 C6_2 H6_2 120.0 . . ?
C2_2 C7_2 C8_2 121.7(10) . . ?
C6_2 C7_2 C2_2 120.0 . . ?
C6_2 C7_2 C8_2 118.3(10) . . ?
O3_2 C8_2 C7_2 115.0(13) . . ?
O4_2 C8_2 O3_2 122.4(14) . . ?
O4_2 C8_2 C7_2 122.6(14) . . ?
O2_3 S1_3 O3_3 114.3(6) . . ?
O2_3 S1_3 C6_3 108.0(7) . . ?
O2_3 S1_3 C2_6 108.2(7) . . ?
O3_3 S1_3 C6_3 110.9(7) . . ?
O3_3 S1_3 C2_6 110.7(7) . . ?
C2_6 S1_3 C6_3 104.2(8) . . ?
Co4 O1_3 Co1 95.0(4) . . ?
C1_3 O1_3 Co1 131.0(9) . . ?
C1_3 O1_3 Co4 133.0(9) . . ?
S1_3 O3_3 Co1 119.2(6) . . ?
O1_3 C1_3 C2_3 119.4(13) . . ?
O1_3 C1_3 C6_3 126.2(14) . . ?
C6_3 C1_3 C2_3 114.4(14) . . ?
C1_3 C2_3 S1_4 125.4(12) . . ?
C3_3 C2_3 C1_3 118.7(15) . . ?
C3_3 C2_3 S1_4 115.8(12) . . ?
C2_3 C3_3 H3_3 117.5 . . ?
C4_3 C3_3 C2_3 125.1(17) . . ?
C4_3 C3_3 H3_3 117.5 . . ?
C3_3 C4_3 C7_3 121.6(15) . . ?
C5_3 C4_3 C3_3 114.2(16) . . ?
C5_3 C4_3 C7_3 123.9(15) . . ?
C4_3 C5_3 H5_3 117.3 . . ?
C4_3 C5_3 C6_3 125.3(17) . . ?
C6_3 C5_3 H5_3 117.3 . . ?
C1_3 C6_3 S1_3 121.3(12) . . ?
C5_3 C6_3 S1_3 116.3(13) . . ?
C5_3 C6_3 C1_3 122.2(16) . . ?
C12_3 C7_3 C4_3 104.2(12) . . ?
C12_3 C7_3 C9_3 109.4(5) . . ?
C12_3 C7_3 C10_3 109.4(4) . . ?
C9_3 C7_3 C4_3 113.4(12) . . ?
C10_3 C7_3 C4_3 110.9(12) . . ?
C10_3 C7_3 C9_3 109.4(5) . . ?
C7_3 C12_3 H12A_3 109.5 . . ?
C7_3 C12_3 H12B_3 109.5 . . ?
C7_3 C12_3 H12C_3 109.5 . . ?
H12A_3 C12_3 H12B_3 109.5 . . ?
H12A_3 C12_3 H12C_3 109.5 . . ?
H12B_3 C12_3 H12C_3 109.5 . . ?
C7_3 C9_3 H9A_3 109.5 . . ?
C7_3 C9_3 H9B_3 109.5 . . ?
C7_3 C9_3 H9C_3 109.5 . . ?
H9A_3 C9_3 H9B_3 109.5 . . ?
H9A_3 C9_3 H9C_3 109.5 . . ?
H9B_3 C9_3 H9C_3 109.5 . . ?
C7_3 C10_3 H10A_3 109.5 . . ?
C7_3 C10_3 H10B_3 109.5 . . ?
C7_3 C10_3 H10C_3 109.5 . . ?
H10A_3 C10_3 H10B_3 109.5 . . ?
H10A_3 C10_3 H10C_3 109.5 . . ?
H10B_3 C10_3 H10C_3 109.5 . . ?
C2_3 S1_4 C6_4 107.3(8) . . ?
O2_4 S1_4 C2_3 106.9(7) . . ?
O2_4 S1_4 O3_4 113.5(6) . . ?
O2_4 S1_4 C6_4 110.0(7) . . ?
O3_4 S1_4 C2_3 110.9(7) . . ?
O3_4 S1_4 C6_4 108.2(7) . . ?
Co3 O1_4 Co4 93.9(4) . . ?
C1_4 O1_4 Co3 132.4(10) . . ?
C1_4 O1_4 Co4 131.8(10) . . ?
S1_4 O3_4 Co4 116.9(5) . . ?
O1_4 C1_4 C2_4 123.7(15) . . ?
O1_4 C1_4 C6_4 120.7(14) . . ?
C2_4 C1_4 C6_4 115.5(16) . . ?
C1_4 C2_4 S1_5 122.3(14) . . ?
C3_4 C2_4 C1_4 121.8(17) . . ?
C3_4 C2_4 S1_5 115.7(14) . . ?
C2_4 C3_4 H3_4 117.5 . . ?
C2_4 C3_4 C4_4 124.9(18) . . ?
C4_4 C3_4 H3_4 117.5 . . ?
C3_4 C4_4 C7_4 119.7(16) . . ?
C5_4 C4_4 C3_4 114.5(17) . . ?
C5_4 C4_4 C7_4 125.6(16) . . ?
C4_4 C5_4 H5_4 118.9 . . ?
C4_4 C5_4 C6_4 122.2(17) . . ?
C6_4 C5_4 H5_4 118.9 . . ?
C1_4 C6_4 S1_4 126.6(13) . . ?
C1_4 C6_4 C5_4 120.9(16) . . ?
C5_4 C6_4 S1_4 112.5(13) . . ?
C12_4 C7_4 C4_4 110.1(12) . . ?
C9_4 C7_4 C4_4 112.6(12) . . ?
C9_4 C7_4 C12_4 109.4(5) . . ?
C9_4 C7_4 C10_4 109.4(5) . . ?
C10_4 C7_4 C4_4 105.9(12) . . ?
C10_4 C7_4 C12_4 109.4(5) . . ?
C7_4 C12_4 H12A_4 109.5 . . ?
C7_4 C12_4 H12B_4 109.5 . . ?
C7_4 C12_4 H12C_4 109.5 . . ?
H12A_4 C12_4 H12B_4 109.5 . . ?
H12A_4 C12_4 H12C_4 109.5 . . ?
H12B_4 C12_4 H12C_4 109.5 . . ?
C7_4 C9_4 H9A_4 109.5 . . ?
C7_4 C9_4 H9B_4 109.5 . . ?
C7_4 C9_4 H9C_4 109.5 . . ?
H9A_4 C9_4 H9B_4 109.5 . . ?
H9A_4 C9_4 H9C_4 109.5 . . ?
H9B_4 C9_4 H9C_4 109.5 . . ?
C7_4 C10_4 H10A_4 109.5 . . ?
C7_4 C10_4 H10B_4 109.5 . . ?
C7_4 C10_4 H10C_4 109.5 . . ?
H10A_4 C10_4 H10B_4 109.5 . . ?
H10A_4 C10_4 H10C_4 109.5 . . ?
H10B_4 C10_4 H10C_4 109.5 . . ?
O2_5 S1_5 C2_4 107.1(8) . . ?
O2_5 S1_5 C6_5 105.2(8) . . ?
O3_5 S1_5 C2_4 110.4(8) . . ?
O3_5 S1_5 O2_5 116.8(7) . . ?
O3_5 S1_5 C6_5 109.1(8) . . ?
C6_5 S1_5 C2_4 107.7(8) . . ?
Co2 O1_5 Co3 93.5(4) . . ?
C1_5 O1_5 Co2 132.2(10) . . ?
C1_5 O1_5 Co3 132.4(10) . . ?
S1_5 O3_5 Co3 123.2(7) . . ?
O1_5 C1_5 C2_5 119.2(16) . . ?
O1_5 C1_5 C6_5 121.5(15) . . ?
C2_5 C1_5 C6_5 119.3(15) . . ?
C1_5 C2_5 C3_5 115.5(17) . . ?
C1_5 C2_5 S1_6 128.6(13) . . ?
C3_5 C2_5 S1_6 115.8(13) . . ?
C2_5 C3_5 H3_5 116.5 . . ?
C4_5 C3_5 C2_5 127.0(18) . . ?
C4_5 C3_5 H3_5 116.5 . . ?
C3_5 C4_5 C5_5 119.5(17) . . ?
C3_5 C4_5 C7_5 125.7(16) . . ?
C5_5 C4_5 C7_5 114.6(15) . . ?
C4_5 C5_5 H5_5 122.6 . . ?
C6_5 C5_5 C4_5 114.9(17) . . ?
C6_5 C5_5 H5_5 122.6 . . ?
C1_5 C6_5 S1_5 123.0(13) . . ?
C5_5 C6_5 S1_5 113.3(14) . . ?
C5_5 C6_5 C1_5 123.5(16) . . ?
C12_5 C7_5 C4_5 104.1(12) . . ?
C9_5 C7_5 C4_5 111.1(13) . . ?
C9_5 C7_5 C12_5 109.4(5) . . ?
C9_5 C7_5 C10_5 109.4(5) . . ?
C10_5 C7_5 C4_5 113.2(12) . . ?
C10_5 C7_5 C12_5 109.4(5) . . ?
C7_5 C12_5 H12A_5 109.5 . . ?
C7_5 C12_5 H12B_5 109.5 . . ?
C7_5 C12_5 H12C_5 109.5 . . ?
H12A_5 C12_5 H12B_5 109.5 . . ?
H12A_5 C12_5 H12C_5 109.5 . . ?
H12B_5 C12_5 H12C_5 109.5 . . ?
C7_5 C9_5 H9A_5 109.5 . . ?
C7_5 C9_5 H9B_5 109.5 . . ?
C7_5 C9_5 H9C_5 109.5 . . ?
H9A_5 C9_5 H9B_5 109.5 . . ?
H9A_5 C9_5 H9C_5 109.5 . . ?
H9B_5 C9_5 H9C_5 109.5 . . ?
C7_5 C10_5 H10A_5 109.5 . . ?
C7_5 C10_5 H10B_5 109.5 . . ?
C7_5 C10_5 H10C_5 109.5 . . ?
H10A_5 C10_5 H10B_5 109.5 . . ?
H10A_5 C10_5 H10C_5 109.5 . . ?
H10B_5 C10_5 H10C_5 109.5 . . ?
C2_5 S1_6 C6_6 107.5(8) . . ?
O2_6 S1_6 C2_5 110.1(7) . . ?
O2_6 S1_6 O3_6 115.5(6) . . ?
O2_6 S1_6 C6_6 105.9(7) . . ?
O3_6 S1_6 C2_5 108.1(8) . . ?
O3_6 S1_6 C6_6 109.4(7) . . ?
Co2 O1_6 Co1 93.0(4) . . ?
C1_6 O1_6 Co1 133.6(9) . . ?
C1_6 O1_6 Co2 133.0(9) . . ?
S1_6 O3_6 Co2 118.5(6) . . ?
O1_6 C1_6 C2_6 123.6(14) . . ?
O1_6 C1_6 C6_6 122.9(14) . . ?
C6_6 C1_6 C2_6 113.5(14) . . ?
C1_6 C2_6 S1_3 122.5(12) . . ?
C3_6 C2_6 S1_3 115.9(12) . . ?
C3_6 C2_6 C1_6 121.6(15) . . ?
C2_6 C3_6 H3_6 117.9 . . ?
C2_6 C3_6 C4_6 124.2(16) . . ?
C4_6 C3_6 H3_6 117.9 . . ?
C3_6 C4_6 C7_6 122.6(15) . . ?
C5_6 C4_6 C3_6 114.4(16) . . ?
C5_6 C4_6 C7_6 123.0(15) . . ?
C4_6 C5_6 H5_6 117.9 . . ?
C6_6 C5_6 C4_6 124.2(16) . . ?
C6_6 C5_6 H5_6 117.9 . . ?
C1_6 C6_6 S1_6 123.8(12) . . ?
C5_6 C6_6 S1_6 114.1(12) . . ?
C5_6 C6_6 C1_6 122.1(15) . . ?
C12_6 C7_6 C4_6 108.3(12) . . ?
C12_6 C7_6 C9_6 109.4(4) . . ?
C9_6 C7_6 C4_6 108.3(12) . . ?
C10_6 C7_6 C4_6 111.9(12) . . ?
C10_6 C7_6 C12_6 109.4(5) . . ?
C10_6 C7_6 C9_6 109.4(5) . . ?
C7_6 C12_6 H12A_6 109.5 . . ?
C7_6 C12_6 H12B_6 109.5 . . ?
C7_6 C12_6 H12C_6 109.5 . . ?
H12A_6 C12_6 H12B_6 109.5 . . ?
H12A_6 C12_6 H12C_6 109.5 . . ?
H12B_6 C12_6 H12C_6 109.5 . . ?
C7_6 C9_6 H9A_6 109.5 . . ?
C7_6 C9_6 H9B_6 109.5 . . ?
C7_6 C9_6 H9C_6 109.5 . . ?
H9A_6 C9_6 H9B_6 109.5 . . ?
H9A_6 C9_6 H9C_6 109.5 . . ?
H9B_6 C9_6 H9C_6 109.5 . . ?
C7_6 C10_6 H10A_6 109.5 . . ?
C7_6 C10_6 H10B_6 109.5 . . ?
C7_6 C10_6 H10C_6 109.5 . . ?
H10A_6 C10_6 H10B_6 109.5 . . ?
H10A_6 C10_6 H10C_6 109.5 . . ?
H10B_6 C10_6 H10C_6 109.5 . . ?
C1_7 O1_7 Co7 128.0(10) . . ?
C1_7 O2_7 Co8 127.5(10) . . ?
C8_7 O3_7 Co1 132.3(11) . 2_666 ?
C8_7 O4_7 Co2 124.3(10) . 2_666 ?
C5_7 O5_7 C9_7 102.3(10) . . ?
O5_7 C9_7 H9A_7 107.6 . . ?
O5_7 C9_7 H9B_7 107.6 . . ?
O5_7 C9_7 C10_7 118.8 . . ?
H9A_7 C9_7 H9B_7 107.1 . . ?
C10_7 C9_7 H9A_7 107.6 . . ?
C10_7 C9_7 H9B_7 107.6 . . ?
C11_7 C10_7 C9_7 178.71(6) . . ?
C10_7 C11_7 H11_7 180.0 . . ?
O1_7 C1_7 C3_7 112.0(13) . . ?
O2_7 C1_7 O1_7 126.7(14) . . ?
O2_7 C1_7 C3_7 121.3(14) . . ?
C3_7 C2_7 H2_7 120.0 . . ?
C3_7 C2_7 C7_7 120.0 . . ?
C7_7 C2_7 H2_7 120.0 . . ?
C2_7 C3_7 C1_7 121.5(10) . . ?
C2_7 C3_7 C4_7 120.0 . . ?
C4_7 C3_7 C1_7 118.3(10) . . ?
C3_7 C4_7 H4_7 120.0 . . ?
C5_7 C4_7 C3_7 120.0 . . ?
C5_7 C4_7 H4_7 120.0 . . ?
O5_7 C5_7 C4_7 121.4(11) . . ?
O5_7 C5_7 C6_7 118.6(11) . . ?
C6_7 C5_7 C4_7 120.0 . . ?
C5_7 C6_7 H6_7 120.0 . . ?
C5_7 C6_7 C7_7 120.0 . . ?
C7_7 C6_7 H6_7 120.0 . . ?
C2_7 C7_7 C8_7 118.3(10) . . ?
C6_7 C7_7 C2_7 120.0 . . ?
C6_7 C7_7 C8_7 121.5(10) . . ?
O3_7 C8_7 O4_7 126.9(15) . . ?
O3_7 C8_7 C7_7 119.1(15) . . ?
O4_7 C8_7 C7_7 113.9(14) . . ?
C1_8 O1_8 Co7 131.6(9) . . ?
C1_8 O2_8 Co6 130.8(10) . . ?
C8_8 O3_8 Co1 130.8(11) . 2_666 ?
C8_8 O4_8 Co4 126.9(10) . 2_666 ?
C9_8 O5_8 C5_8 125.0(17) . . ?
O1_8 C1_8 C3_8 116.1(13) . . ?
O2_8 C1_8 O1_8 121.8(14) . . ?
O2_8 C1_8 C3_8 122.0(14) . . ?
C3_8 C2_8 H2_8 120.0 . . ?
C3_8 C2_8 C7_8 120.0 . . ?
C7_8 C2_8 H2_8 120.0 . . ?
C2_8 C3_8 C1_8 120.6(9) . . ?
C2_8 C3_8 C4_8 120.0 . . ?
C4_8 C3_8 C1_8 119.2(9) . . ?
C3_8 C4_8 H4_8 120.0 . . ?
C3_8 C4_8 C5_8 120.0 . . ?
C5_8 C4_8 H4_8 120.0 . . ?
O5_8 C5_8 C4_8 121.9(10) . . ?
O5_8 C5_8 C6_8 118.1(10) . . ?
C6_8 C5_8 C4_8 120.0 . . ?
C5_8 C6_8 H6_8 120.0 . . ?
C5_8 C6_8 C7_8 120.0 . . ?
C7_8 C6_8 H6_8 120.0 . . ?
C2_8 C7_8 C8_8 117.8(10) . . ?
C6_8 C7_8 C2_8 120.0 . . ?
C6_8 C7_8 C8_8 122.2(10) . . ?
O3_8 C8_8 O4_8 125.3(14) . . ?
O3_8 C8_8 C7_8 118.5(15) . . ?
O4_8 C8_8 C7_8 116.0(14) . . ?
O5_8 C9_8 H9A_8 99.7 . . ?
O5_8 C9_8 H9B_8 99.7 . . ?
O5_8 C9_8 C10_8 148(2) . . ?
H9A_8 C9_8 H9B_8 104.1 . . ?
C10_8 C9_8 H9A_8 99.7 . . ?
C10_8 C9_8 H9B_8 99.7 . . ?
C11_8 C10_8 C9_8 178.7(2) . . ?
C10_8 C11_8 H11_8 180.0 . . ?
O2_9 S1_9 O3_9 116.4(6) . . ?
O2_9 S1_9 C6_9 106.1(7) . . ?
O2_9 S1_9 C2_12 108.4(7) . . ?
O3_9 S1_9 C6_9 111.4(7) . . ?
O3_9 S1_9 C2_12 109.4(7) . . ?
C6_9 S1_9 C2_12 104.4(8) . . ?
Co8 O1_9 Co5 94.8(4) . . ?
C1_9 O1_9 Co5 131.2(9) . . ?
C1_9 O1_9 Co8 133.1(9) . . ?
S1_9 O3_9 Co5 119.5(6) . . ?
O1_9 C1_9 C2_9 125.8(14) . . ?
O1_9 C1_9 C6_9 125.2(14) . . ?
C2_9 C1_9 C6_9 108.5(14) . . ?
C1_9 C2_9 S1_10 118.7(12) . . ?
C3_9 C2_9 C1_9 124.5(16) . . ?
C3_9 C2_9 S1_10 116.0(13) . . ?
C2_9 C3_9 H3_9 116.5 . . ?
C2_9 C3_9 C4_9 127.1(17) . . ?
C4_9 C3_9 H3_9 116.5 . . ?
C3_9 C4_9 C7_9 123.0(16) . . ?
C5_9 C4_9 C3_9 109.7(17) . . ?
C5_9 C4_9 C7_9 127.2(17) . . ?
C4_9 C5_9 H5_9 116.1 . . ?
C4_9 C5_9 C6_9 127.8(17) . . ?
C6_9 C5_9 H5_9 116.1 . . ?
C1_9 C6_9 S1_9 121.0(12) . . ?
C5_9 C6_9 S1_9 117.5(12) . . ?
C5_9 C6_9 C1_9 121.4(15) . . ?
C12 C7_9 C9_9 102.8(12) . . ?
C4_9 C7_9 C12 117.2(16) . . ?
C4_9 C7_9 C9_9 111.8(15) . . ?
C4_9 C7_9 C10_9 115.1(15) . . ?
C10_9 C7_9 C12 105.4(12) . . ?
C10_9 C7_9 C9_9 102.9(12) . . ?
C7_9 C9_9 H9A_9 109.5 . . ?
C7_9 C9_9 H9B_9 109.5 . . ?
C7_9 C9_9 H9C_9 109.5 . . ?
H9A_9 C9_9 H9B_9 109.5 . . ?
H9A_9 C9_9 H9C_9 109.5 . . ?
H9B_9 C9_9 H9C_9 109.5 . . ?
C7_9 C10_9 H10A_9 109.5 . . ?
C7_9 C10_9 H10B_9 109.5 . . ?
C7_9 C10_9 H10C_9 109.5 . . ?
H10A_9 C10_9 H10B_9 109.5 . . ?
H10A_9 C10_9 H10C_9 109.5 . . ?
H10B_9 C10_9 H10C_9 109.5 . . ?
C2_9 S1_10 C6_10 107.7(7) . . ?
O2_10 S1_10 C2_9 106.6(7) . . ?
O2_10 S1_10 O3_10 117.2(6) . . ?
O2_10 S1_10 C6_10 108.7(7) . . ?
O3_10 S1_10 C2_9 108.7(7) . . ?
O3_10 S1_10 C6_10 107.5(7) . . ?
Co7 O1_10 Co8 91.8(4) . . ?
C1_10 O1_10 Co8 132.9(9) . . ?
C1_10 O1_10 Co7 134.5(10) . . ?
S1_10 O3_10 Co8 121.0(6) . . ?
O1_10 C1_10 C2_10 121.4(15) . . ?
O1_10 C1_10 C6_10 123.8(14) . . ?
C6_10 C1_10 C2_10 114.5(15) . . ?
C1_10 C2_10 C3_10 120.4(15) . . ?
C1_10 C2_10 S1_11 125.9(13) . . ?
C3_10 C2_10 S1_11 113.5(11) . . ?
C2_10 C3_10 H3_10 119.6 . . ?
C4_10 C3_10 C2_10 120.9(16) . . ?
C4_10 C3_10 H3_10 119.6 . . ?
C3_10 C4_10 C5_10 119.5(17) . . ?
C3_10 C4_10 C7_10 118.4(16) . . ?
C5_10 C4_10 C7_10 122.2(16) . . ?
C4_10 C5_10 H5_10 120.4 . . ?
C4_10 C5_10 C6_10 119.3(16) . . ?
C6_10 C5_10 H5_10 120.4 . . ?
C1_10 C6_10 S1_10 124.9(13) . . ?
C1_10 C6_10 C5_10 124.8(15) . . ?
C5_10 C6_10 S1_10 109.7(12) . . ?
C4_10 C7_10 C10_10 107.9(15) . . ?
C12_10 C7_10 C4_10 110.8(15) . . ?
C12_10 C7_10 C10_10 106.4(15) . . ?
C9_10 C7_10 C4_10 115.4(16) . . ?
C9_10 C7_10 C12_10 109.7(16) . . ?
C9_10 C7_10 C10_10 106.1(16) . . ?
C7_10 C12_10 H12A_10 109.5 . . ?
C7_10 C12_10 H12B_10 109.5 . . ?
C7_10 C12_10 H12C_10 109.5 . . ?
H12A_10 C12_10 H12B_10 109.5 . . ?
H12A_10 C12_10 H12C_10 109.5 . . ?
H12B_10 C12_10 H12C_10 109.5 . . ?
C7_10 C9_10 H9A_10 109.5 . . ?
C7_10 C9_10 H9B_10 109.5 . . ?
C7_10 C9_10 H9C_10 109.5 . . ?
H9A_10 C9_10 H9B_10 109.5 . . ?
H9A_10 C9_10 H9C_10 109.5 . . ?
H9B_10 C9_10 H9C_10 109.5 . . ?
C7_10 C10_10 H10A_10 109.5 . . ?
C7_10 C10_10 H10B_10 109.5 . . ?
C7_10 C10_10 H10C_10 109.5 . . ?
H10A_10 C10_10 H10B_10 109.5 . . ?
H10A_10 C10_10 H10C_10 109.5 . . ?
H10B_10 C10_10 H10C_10 109.5 . . ?
O2_11 S1_11 C2_10 108.8(7) . . ?
O2_11 S1_11 O3_11 115.9(6) . . ?
O2_11 S1_11 C6_11 107.9(7) . . ?
O3_11 S1_11 C2_10 108.9(7) . . ?
O3_11 S1_11 C6_11 110.4(7) . . ?
C6_11 S1_11 C2_10 104.3(8) . . ?
Co7 O1_11 Co6 93.1(4) . . ?
C1_11 O1_11 Co6 133.6(9) . . ?
C1_11 O1_11 Co7 133.0(9) . . ?
S1_11 O3_11 Co7 120.3(6) . . ?
O1_11 C1_11 C2_11 121.5(14) . . ?
O1_11 C1_11 C6_11 123.1(14) . . ?
C6_11 C1_11 C2_11 115.2(14) . . ?
C1_11 C2_11 S1_12 124.6(12) . . ?
C3_11 C2_11 C1_11 122.5(15) . . ?
C3_11 C2_11 S1_12 112.6(12) . . ?
C2_11 C3_11 H3_11 119.1 . . ?
C2_11 C3_11 C4_11 121.9(15) . . ?
C4_11 C3_11 H3_11 119.1 . . ?
C5_11 C4_11 C3_11 114.2(15) . . ?
C5_11 C4_11 C7_11 124.1(17) . . ?
C7_11 C4_11 C3_11 120.8(16) . . ?
C4_11 C5_11 H5_11 118.4 . . ?
C4_11 C5_11 C6_11 123.2(16) . . ?
C6_11 C5_11 H5_11 118.4 . . ?
C1_11 C6_11 S1_11 123.7(12) . . ?
C1_11 C6_11 C5_11 122.2(15) . . ?
C5_11 C6_11 S1_11 114.1(12) . . ?
C4_11 C7_11 C12_11 109.8(16) . . ?
C4_11 C7_11 C9_11 107.7(16) . . ?
C4_11 C7_11 C10_11 108.6(16) . . ?
C9_11 C7_11 C12_11 102.8(15) . . ?
C10_11 C7_11 C12_11 120.4(17) . . ?
C10_11 C7_11 C9_11 106.8(17) . . ?
C7_11 C12_11 H12A_11 109.5 . . ?
C7_11 C12_11 H12B_11 109.5 . . ?
C7_11 C12_11 H12C_11 109.5 . . ?
H12A_11 C12_11 H12B_11 109.5 . . ?
H12A_11 C12_11 H12C_11 109.5 . . ?
H12B_11 C12_11 H12C_11 109.5 . . ?
C7_11 C9_11 H9A_11 109.5 . . ?
C7_11 C9_11 H9B_11 109.5 . . ?
C7_11 C9_11 H9C_11 109.5 . . ?
H9A_11 C9_11 H9B_11 109.5 . . ?
H9A_11 C9_11 H9C_11 109.5 . . ?
H9B_11 C9_11 H9C_11 109.5 . . ?
C7_11 C10_11 H10A_11 109.5 . . ?
C7_11 C10_11 H10B_11 109.5 . . ?
C7_11 C10_11 H10C_11 109.5 . . ?
H10A_11 C10_11 H10B_11 109.5 . . ?
H10A_11 C10_11 H10C_11 109.5 . . ?
H10B_11 C10_11 H10C_11 109.5 . . ?
C2_11 S1_12 C6_12 103.0(8) . . ?
O2_12 S1_12 C2_11 107.1(7) . . ?
O2_12 S1_12 O3_12 117.3(6) . . ?
O2_12 S1_12 C6_12 109.5(7) . . ?
O3_12 S1_12 C2_11 108.9(7) . . ?
O3_12 S1_12 C6_12 110.1(7) . . ?
Co6 O1_12 Co5 92.8(4) . . ?
C1_12 O1_12 Co5 131.8(10) . . ?
C1_12 O1_12 Co6 133.9(10) . . ?
S1_12 O3_12 Co6 122.1(6) . . ?
O1_12 C1_12 C2_12 123.5(14) . . ?
O1_12 C1_12 C6_12 121.6(15) . . ?
C2_12 C1_12 C6_12 114.9(15) . . ?
C1_12 C2_12 S1_9 124.3(13) . . ?
C1_12 C2_12 C3_12 123.4(16) . . ?
C3_12 C2_12 S1_9 112.3(13) . . ?
C2_12 C3_12 H3_12 119.4 . . ?
C2_12 C3_12 C4_12 121.3(16) . . ?
C4_12 C3_12 H3_12 119.4 . . ?
C3_12 C4_12 C7_12 122.5(15) . . ?
C5_12 C4_12 C3_12 114.3(16) . . ?
C5_12 C4_12 C7_12 123.2(16) . . ?
C4_12 C5_12 H5_12 117.5 . . ?
C4_12 C5_12 C6_12 125.0(17) . . ?
C6_12 C5_12 H5_12 117.5 . . ?
C1_12 C6_12 S1_12 125.1(12) . . ?
C1_12 C6_12 C5_12 120.9(16) . . ?
C5_12 C6_12 S1_12 113.9(12) . . ?
C4_12 C7_12 C8_12 107.9(15) . . ?
C4_12 C7_12 C9_12 115.6(15) . . ?
C4_12 C7_12 C10_12 106.8(15) . . ?
C8_12 C7_12 C9_12 110.6(11) . . ?
C8_12 C7_12 C10_12 107.0(11) . . ?
C9_12 C7_12 C10_12 108.5(11) . . ?
C7_12 C8_12 H8A_12 109.5 . . ?
C7_12 C8_12 H8B_12 109.5 . . ?
C7_12 C8_12 H8C_12 109.5 . . ?
H8A_12 C8_12 H8B_12 109.5 . . ?
H8A_12 C8_12 H8C_12 109.5 . . ?
H8B_12 C8_12 H8C_12 109.5 . . ?
C7_12 C9_12 H9A_12 109.5 . . ?
C7_12 C9_12 H9B_12 109.5 . . ?
C7_12 C9_12 H9C_12 109.5 . . ?
H9A_12 C9_12 H9B_12 109.5 . . ?
H9A_12 C9_12 H9C_12 109.5 . . ?
H9B_12 C9_12 H9C_12 109.5 . . ?
C7_12 C10_12 H10A_12 109.5 . . ?
C7_12 C10_12 H10B_12 109.5 . . ?
C7_12 C10_12 H10C_12 109.5 . . ?
H10A_12 C10_12 H10B_12 109.5 . . ?
H10A_12 C10_12 H10C_12 109.5 . . ?
H10B_12 C10_12 H10C_12 109.5 . . ?

loop_
_geom_bond_atom_site_label_1
_geom_bond_atom_site_label_2
_geom_bond_distance
_geom_bond_site_symmetry_2
_geom_bond_publ_flag
Co1 O1 2.201(9) . ?
Co1 O1_3 2.063(10) . ?
Co1 O3_3 2.086(9) . ?
Co1 O1_6 2.108(10) . ?
Co1 O3_7 1.989(10) 2_666 ?
Co1 O3_8 2.034(10) 2_666 ?
Co2 O1 2.375(9) . ?
Co2 O2_1 2.015(10) . ?
Co2 O1_5 2.081(11) . ?
Co2 O1_6 2.094(10) . ?
Co2 O3_6 2.072(10) . ?
Co2 O4_7 2.047(11) 2_666 ?
Co3 O1 2.251(9) . ?
Co3 O1_1 2.051(10) . ?
Co3 O1_2 2.002(11) . ?
Co3 O1_4 2.094(10) . ?
Co3 O1_5 2.117(10) . ?
Co3 O3_5 2.084(11) . ?
O1 H1 0.81(2) . ?
O1 Co4 2.377(9) . ?
Co4 O2_2 2.000(10) . ?
Co4 O1_3 2.058(10) . ?
Co4 O1_4 2.096(10) . ?
Co4 O3_4 2.120(9) . ?
Co4 O4_8 2.039(11) 2_666 ?
Co5 O2 2.296(9) . ?
Co5 O3_1 2.018(10) . ?
Co5 O3_2 2.039(10) . ?
Co5 O1_9 2.087(10) . ?
Co5 O3_9 2.109(10) . ?
Co5 O1_12 2.124(10) . ?
Co8 O2 2.341(9) . ?
Co8 O4_2 2.020(9) . ?
Co8 O2_7 2.009(10) . ?
Co8 O1_9 2.047(9) . ?
Co8 O1_10 2.132(10) . ?
Co8 O3_10 2.057(10) . ?
O2 H2 0.81(2) . ?
O2 Co6 2.344(8) . ?
O2 Co7 2.282(9) . ?
Co6 O4_1 2.028(10) . ?
Co6 O2_8 1.988(10) . ?
Co6 O1_11 2.102(10) . ?
Co6 O1_12 2.086(10) . ?
Co6 O3_12 2.101(9) . ?
Co7 O1_7 2.028(10) . ?
Co7 O1_8 1.989(10) . ?
Co7 O1_10 2.130(10) . ?
Co7 O1_11 2.092(10) . ?
Co7 O3_11 2.106(10) . ?
C12 H12A 0.9800 . ?
C12 H12B 0.9800 . ?
C12 H12C 0.9800 . ?
C12 C7_9 1.527(16) . ?
O1_1 C1_1 1.226(19) . ?
O2_1 C1_1 1.240(19) . ?
O3_1 C8_1 1.284(18) . ?
O4_1 C8_1 1.296(18) . ?
O5_1 C9_1 1.2105 . ?
O5_1 C5_1 1.359(14) . ?
C9_1 H9A_1 0.9900 . ?
C9_1 H9B_1 0.9900 . ?
C9_1 C10_1 1.4741 . ?
C10_1 C11_1 1.1945 . ?
C11_1 H11_1 0.9500 . ?
C1_1 C7_1 1.515(18) . ?
C2_1 H2_1 0.9500 . ?
C2_1 C3_1 1.3900 . ?
C2_1 C7_1 1.3900 . ?
C3_1 C4_1 1.3900 . ?
C3_1 C8_1 1.460(18) . ?
C4_1 H4_1 0.9500 . ?
C4_1 C5_1 1.3900 . ?
C5_1 C6_1 1.3900 . ?
C6_1 H6_1 0.9500 . ?
C6_1 C7_1 1.3900 . ?
O1_2 C1_2 1.280(17) . ?
O2_2 C1_2 1.286(18) . ?
O3_2 C8_2 1.321(17) . ?
O4_2 C8_2 1.277(17) . ?
O5_2 C9_2 1.3338 . ?
O5_2 C5_2 1.362(15) . ?
C9_2 H9A_2 0.9900 . ?
C9_2 H9B_2 0.9900 . ?
C9_2 C10_2 1.4742 . ?
C10_2 C11_2 1.1963 . ?
C11_2 H11_2 0.9500 . ?
C1_2 C3_2 1.475(18) . ?
C2_2 H2_2 0.9500 . ?
C2_2 C3_2 1.3900 . ?
C2_2 C7_2 1.3900 . ?
C3_2 C4_2 1.3900 . ?
C4_2 H4_2 0.9500 . ?
C4_2 C5_2 1.3900 . ?
C5_2 C6_2 1.3900 . ?
C6_2 H6_2 0.9500 . ?
C6_2 C7_2 1.3900 . ?
C7_2 C8_2 1.452(17) . ?
S1_3 O2_3 1.420(10) . ?
S1_3 O3_3 1.497(10) . ?
S1_3 C6_3 1.760(16) . ?
S1_3 C2_6 1.753(16) . ?
O1_3 C1_3 1.365(17) . ?
C1_3 C2_3 1.46(2) . ?
C1_3 C6_3 1.39(2) . ?
C2_3 C3_3 1.39(2) . ?
C2_3 S1_4 1.748(16) . ?
C3_3 H3_3 0.9500 . ?
C3_3 C4_3 1.38(2) . ?
C4_3 C5_3 1.33(2) . ?
C4_3 C7_3 1.54(2) . ?
C5_3 H5_3 0.9500 . ?
C5_3 C6_3 1.38(2) . ?
C7_3 C12_3 1.440(6) . ?
C7_3 C9_3 1.441(6) . ?
C7_3 C10_3 1.440(6) . ?
C12_3 H12A_3 0.9800 . ?
C12_3 H12B_3 0.9800 . ?
C12_3 H12C_3 0.9800 . ?
C9_3 H9A_3 0.9800 . ?
C9_3 H9B_3 0.9800 . ?
C9_3 H9C_3 0.9800 . ?
C10_3 H10A_3 0.9800 . ?
C10_3 H10B_3 0.9800 . ?
C10_3 H10C_3 0.9800 . ?
S1_4 O2_4 1.456(10) . ?
S1_4 O3_4 1.478(10) . ?
S1_4 C6_4 1.781(17) . ?
O1_4 C1_4 1.347(18) . ?
C1_4 C2_4 1.39(2) . ?
C1_4 C6_4 1.39(2) . ?
C2_4 C3_4 1.33(2) . ?
C2_4 S1_5 1.782(18) . ?
C3_4 H3_4 0.9500 . ?
C3_4 C4_4 1.38(2) . ?
C4_4 C5_4 1.37(2) . ?
C4_4 C7_4 1.55(2) . ?
C5_4 H5_4 0.9500 . ?
C5_4 C6_4 1.42(2) . ?
C7_4 C12_4 1.440(6) . ?
C7_4 C9_4 1.440(6) . ?
C7_4 C10_4 1.440(6) . ?
C12_4 H12A_4 0.9800 . ?
C12_4 H12B_4 0.9800 . ?
C12_4 H12C_4 0.9800 . ?
C9_4 H9A_4 0.9800 . ?
C9_4 H9B_4 0.9800 . ?
C9_4 H9C_4 0.9800 . ?
C10_4 H10A_4 0.9800 . ?
C10_4 H10B_4 0.9800 . ?
C10_4 H10C_4 0.9800 . ?
S1_5 O2_5 1.433(12) . ?
S1_5 O3_5 1.399(12) . ?
S1_5 C6_5 1.728(18) . ?
O1_5 C1_5 1.331(18) . ?
C1_5 C2_5 1.41(2) . ?
C1_5 C6_5 1.48(2) . ?
C2_5 C3_5 1.43(2) . ?
C2_5 S1_6 1.653(18) . ?
C3_5 H3_5 0.9500 . ?
C3_5 C4_5 1.34(2) . ?
C4_5 C5_5 1.50(2) . ?
C4_5 C7_5 1.64(2) . ?
C5_5 H5_5 0.9500 . ?
C5_5 C6_5 1.40(2) . ?
C7_5 C12_5 1.441(6) . ?
C7_5 C9_5 1.440(6) . ?
C7_5 C10_5 1.440(6) . ?
C12_5 H12A_5 0.9800 . ?
C12_5 H12B_5 0.9800 . ?
C12_5 H12C_5 0.9800 . ?
C9_5 H9A_5 0.9800 . ?
C9_5 H9B_5 0.9800 . ?
C9_5 H9C_5 0.9800 . ?
C10_5 H10A_5 0.9800 . ?
C10_5 H10B_5 0.9800 . ?
C10_5 H10C_5 0.9800 . ?
S1_6 O2_6 1.476(11) . ?
S1_6 O3_6 1.501(10) . ?
S1_6 C6_6 1.760(16) . ?
O1_6 C1_6 1.285(17) . ?
C1_6 C2_6 1.44(2) . ?
C1_6 C6_6 1.43(2) . ?
C2_6 C3_6 1.36(2) . ?
C3_6 H3_6 0.9500 . ?
C3_6 C4_6 1.40(2) . ?
C4_6 C5_6 1.38(2) . ?
C4_6 C7_6 1.59(2) . ?
C5_6 H5_6 0.9500 . ?
C5_6 C6_6 1.37(2) . ?
C7_6 C12_6 1.440(6) . ?
C7_6 C9_6 1.440(6) . ?
C7_6 C10_6 1.440(6) . ?
C12_6 H12A_6 0.9800 . ?
C12_6 H12B_6 0.9800 . ?
C12_6 H12C_6 0.9800 . ?
C9_6 H9A_6 0.9800 . ?
C9_6 H9B_6 0.9800 . ?
C9_6 H9C_6 0.9800 . ?
C10_6 H10A_6 0.9800 . ?
C10_6 H10B_6 0.9800 . ?
C10_6 H10C_6 0.9800 . ?
O1_7 C1_7 1.306(18) . ?
O2_7 C1_7 1.248(18) . ?
O3_7 C8_7 1.224(18) . ?
O4_7 C8_7 1.251(18) . ?
O5_7 C9_7 1.3805 . ?
O5_7 C5_7 1.355(13) . ?
C9_7 H9A_7 0.9900 . ?
C9_7 H9B_7 0.9900 . ?
C9_7 C10_7 1.4743 . ?
C10_7 C11_7 1.1943 . ?
C11_7 H11_7 0.9500 . ?
C1_7 C3_7 1.503(15) . ?
C2_7 H2_7 0.9500 . ?
C2_7 C3_7 1.3900 . ?
C2_7 C7_7 1.3900 . ?
C3_7 C4_7 1.3900 . ?
C4_7 H4_7 0.9500 . ?
C4_7 C5_7 1.3900 . ?
C5_7 C6_7 1.3900 . ?
C6_7 H6_7 0.9500 . ?
C6_7 C7_7 1.3900 . ?
C7_7 C8_7 1.539(15) . ?
O1_8 C1_8 1.280(17) . ?
O2_8 C1_8 1.240(16) . ?
O3_8 C8_8 1.223(19) . ?
O4_8 C8_8 1.264(18) . ?
O5_8 C5_8 1.363(9) . ?
O5_8 C9_8 1.113(17) . ?
C1_8 C3_8 1.493(14) . ?
C2_8 H2_8 0.9500 . ?
C2_8 C3_8 1.3900 . ?
C2_8 C7_8 1.3900 . ?
C3_8 C4_8 1.3900 . ?
C4_8 H4_8 0.9500 . ?
C4_8 C5_8 1.3900 . ?
C5_8 C6_8 1.3900 . ?
C6_8 H6_8 0.9500 . ?
C6_8 C7_8 1.3900 . ?
C7_8 C8_8 1.493(15) . ?
C9_8 H9A_8 0.9900 . ?
C9_8 H9B_8 0.9900 . ?
C9_8 C10_8 1.4747 . ?
C10_8 C11_8 1.1953 . ?
C11_8 H11_8 0.9500 . ?
S1_9 O2_9 1.412(10) . ?
S1_9 O3_9 1.437(11) . ?
S1_9 C6_9 1.802(16) . ?
S1_9 C2_12 1.800(17) . ?
O1_9 C1_9 1.312(16) . ?
C1_9 C2_9 1.41(2) . ?
C1_9 C6_9 1.46(2) . ?
C2_9 C3_9 1.282(19) . ?
C2_9 S1_10 1.819(16) . ?
C3_9 H3_9 0.9500 . ?
C3_9 C4_9 1.40(2) . ?
C4_9 C5_9 1.32(2) . ?
C4_9 C7_9 1.42(2) . ?
C5_9 H5_9 0.9500 . ?
C5_9 C6_9 1.35(2) . ?
C7_9 C9_9 1.548(16) . ?
C7_9 C10_9 1.526(16) . ?
C9_9 H9A_9 0.9800 . ?
C9_9 H9B_9 0.9800 . ?
C9_9 H9C_9 0.9800 . ?
C10_9 H10A_9 0.9800 . ?
C10_9 H10B_9 0.9800 . ?
C10_9 H10C_9 0.9800 . ?
S1_10 O2_10 1.415(10) . ?
S1_10 O3_10 1.464(11) . ?
S1_10 C6_10 1.822(16) . ?
O1_10 C1_10 1.282(17) . ?
C1_10 C2_10 1.38(2) . ?
C1_10 C6_10 1.32(2) . ?
C2_10 C3_10 1.51(2) . ?
C2_10 S1_11 1.788(16) . ?
C3_10 H3_10 0.9500 . ?
C3_10 C4_10 1.28(2) . ?
C4_10 C5_10 1.36(2) . ?
C4_10 C7_10 1.53(2) . ?
C5_10 H5_10 0.9500 . ?
C5_10 C6_10 1.44(2) . ?
C7_10 C12_10 1.50(2) . ?
C7_10 C9_10 1.47(2) . ?
C7_10 C10_10 1.53(2) . ?
C12_10 H12A_10 0.9800 . ?
C12_10 H12B_10 0.9800 . ?
C12_10 H12C_10 0.9800 . ?
C9_10 H9A_10 0.9800 . ?
C9_10 H9B_10 0.9800 . ?
C9_10 H9C_10 0.9800 . ?
C10_10 H10A_10 0.9800 . ?
C10_10 H10B_10 0.9800 . ?
C10_10 H10C_10 0.9800 . ?
S1_11 O2_11 1.444(10) . ?
S1_11 O3_11 1.448(11) . ?
S1_11 C6_11 1.765(16) . ?
O1_11 C1_11 1.336(17) . ?
C1_11 C2_11 1.42(2) . ?
C1_11 C6_11 1.39(2) . ?
C2_11 C3_11 1.40(2) . ?
C2_11 S1_12 1.759(16) . ?
C3_11 H3_11 0.9500 . ?
C3_11 C4_11 1.47(2) . ?
C4_11 C5_11 1.37(2) . ?
C4_11 C7_11 1.43(2) . ?
C5_11 H5_11 0.9500 . ?
C5_11 C6_11 1.44(2) . ?
C7_11 C12_11 1.65(3) . ?
C7_11 C9_11 1.56(3) . ?
C7_11 C10_11 1.48(2) . ?
C12_11 H12A_11 0.9800 . ?
C12_11 H12B_11 0.9800 . ?
C12_11 H12C_11 0.9800 . ?
C9_11 H9A_11 0.9800 . ?
C9_11 H9B_11 0.9800 . ?
C9_11 H9C_11 0.9800 . ?
C10_11 H10A_11 0.9800 . ?
C10_11 H10B_11 0.9800 . ?
C10_11 H10C_11 0.9800 . ?
S1_12 O2_12 1.405(10) . ?
S1_12 O3_12 1.427(10) . ?
S1_12 C6_12 1.772(16) . ?
O1_12 C1_12 1.317(17) . ?
C1_12 C2_12 1.37(2) . ?
C1_12 C6_12 1.39(2) . ?
C2_12 C3_12 1.38(2) . ?
C3_12 H3_12 0.9500 . ?
C3_12 C4_12 1.43(2) . ?
C4_12 C5_12 1.33(2) . ?
C4_12 C7_12 1.49(2) . ?
C5_12 H5_12 0.9500 . ?
C5_12 C6_12 1.40(2) . ?
C7_12 C8_12 1.507(10) . ?
C7_12 C9_12 1.529(10) . ?
C7_12 C10_12 1.556(10) . ?
C8_12 H8A_12 0.9800 . ?
C8_12 H8B_12 0.9800 . ?
C8_12 H8C_12 0.9800 . ?
C9_12 H9A_12 0.9800 . ?
C9_12 H9B_12 0.9800 . ?
C9_12 H9C_12 0.9800 . ?
C10_12 H10A_12 0.9800 . ?
C10_12 H10B_12 0.9800 . ?
C10_12 H10C_12 0.9800 . ?

loop_
_geom_torsion_atom_site_label_1
_geom_torsion_atom_site_label_2
_geom_torsion_atom_site_label_3
_geom_torsion_atom_site_label_4
_geom_torsion
_geom_torsion_site_symmetry_1
_geom_torsion_site_symmetry_2
_geom_torsion_site_symmetry_3
_geom_torsion_site_symmetry_4
_geom_torsion_publ_flag
Co1 O1_3 C1_3 C2_3 -177.3(10) . . . . ?
Co1 O1_3 C1_3 C6_3 5(2) . . . . ?
Co1 O1_6 C1_6 C2_6 -2(2) . . . . ?
Co1 O1_6 C1_6 C6_6 179.8(11) . . . . ?
Co1 O3_7 C8_7 O4_7 -2(3) 2_666 . . . ?
Co1 O3_7 C8_7 C7_7 176.8(10) 2_666 . . . ?
Co1 O3_8 C8_8 O4_8 5(3) 2_666 . . . ?
Co1 O3_8 C8_8 C7_8 -179.3(9) 2_666 . . . ?
Co2 O2_1 C1_1 O1_1 3(3) . . . . ?
Co2 O2_1 C1_1 C7_1 -173.5(9) . . . . ?
Co2 O1_5 C1_5 C2_5 -12(2) . . . . ?
Co2 O1_5 C1_5 C6_5 166.5(11) . . . . ?
Co2 O1_6 C1_6 C2_6 -174.0(11) . . . . ?
Co2 O1_6 C1_6 C6_6 8(2) . . . . ?
Co2 O4_7 C8_7 O3_7 8(3) 2_666 . . . ?
Co2 O4_7 C8_7 C7_7 -170.7(10) 2_666 . . . ?
Co3 O1_1 C1_1 O2_1 0(3) . . . . ?
Co3 O1_1 C1_1 C7_1 176.2(9) . . . . ?
Co3 O1_2 C1_2 O2_2 7(3) . . . . ?
Co3 O1_2 C1_2 C3_2 -180.0(10) . . . . ?
Co3 O1_4 C1_4 C2_4 -10(2) . . . . ?
Co3 O1_4 C1_4 C6_4 172.3(11) . . . . ?
Co3 O1_5 C1_5 C2_5 -171.5(11) . . . . ?
Co3 O1_5 C1_5 C6_5 7(2) . . . . ?
Co4 O2_2 C1_2 O1_2 -15(2) . . . . ?
Co4 O2_2 C1_2 C3_2 171.9(10) . . . . ?
Co4 O1_3 C1_3 C2_3 -12(2) . . . . ?
Co4 O1_3 C1_3 C6_3 170.5(11) . . . . ?
Co4 O1_4 C1_4 C2_4 -170.0(12) . . . . ?
Co4 O1_4 C1_4 C6_4 12(2) . . . . ?
Co4 O4_8 C8_8 O3_8 -10(3) 2_666 . . . ?
Co4 O4_8 C8_8 C7_8 174.8(10) 2_666 . . . ?
Co5 O3_1 C8_1 O4_1 6(2) . . . . ?
Co5 O3_1 C8_1 C3_1 -177.0(9) . . . . ?
Co5 O3_2 C8_2 O4_2 -2(2) . . . . ?
Co5 O3_2 C8_2 C7_2 178.7(9) . . . . ?
Co5 O1_9 C1_9 C2_9 -166.2(11) . . . . ?
Co5 O1_9 C1_9 C6_9 5(2) . . . . ?
Co5 O1_12 C1_12 C2_12 -8(2) . . . . ?
Co5 O1_12 C1_12 C6_12 173.2(11) . . . . ?
Co8 O4_2 C8_2 O3_2 4(2) . . . . ?
Co8 O4_2 C8_2 C7_2 -175.9(10) . . . . ?
Co8 O2_7 C1_7 O1_7 -2(3) . . . . ?
Co8 O2_7 C1_7 C3_7 178.7(10) . . . . ?
Co8 O1_9 C1_9 C2_9 0(2) . . . . ?
Co8 O1_9 C1_9 C6_9 171.7(11) . . . . ?
Co8 O1_10 C1_10 C2_10 -171.5(11) . . . . ?
Co8 O1_10 C1_10 C6_10 2(2) . . . . ?
Co6 O4_1 C8_1 O3_1 -10(2) . . . . ?
Co6 O4_1 C8_1 C3_1 173.1(9) . . . . ?
Co6 O2_8 C1_8 O1_8 6(2) . . . . ?
Co6 O2_8 C1_8 C3_8 -178.3(9) . . . . ?
Co6 O1_11 C1_11 C2_11 -2(2) . . . . ?
Co6 O1_11 C1_11 C6_11 173.7(11) . . . . ?
Co6 O1_12 C1_12 C2_12 -170.1(11) . . . . ?
Co6 O1_12 C1_12 C6_12 11(2) . . . . ?
Co7 O1_7 C1_7 O2_7 1(3) . . . . ?
Co7 O1_7 C1_7 C3_7 179.5(9) . . . . ?
Co7 O1_8 C1_8 O2_8 -6(2) . . . . ?
Co7 O1_8 C1_8 C3_8 178.1(9) . . . . ?
Co7 O1_10 C1_10 C2_10 -4(2) . . . . ?
Co7 O1_10 C1_10 C6_10 170.1(11) . . . . ?
Co7 O1_11 C1_11 C2_11 -173.8(11) . . . . ?
Co7 O1_11 C1_11 C6_11 2(2) . . . . ?
O1_1 C1_1 C7_1 C2_1 -16(2) . . . . ?
O1_1 C1_1 C7_1 C6_1 165.2(13) . . . . ?
O2_1 C1_1 C7_1 C2_1 161.0(12) . . . . ?
O2_1 C1_1 C7_1 C6_1 -18(2) . . . . ?
O5_1 C5_1 C6_1 C7_1 -174.4(14) . . . . ?
C9_1 O5_1 C5_1 C4_1 33.7(16) . . . . ?
C9_1 O5_1 C5_1 C6_1 -152.0(10) . . . . ?
C2_1 C3_1 C4_1 C5_1 0.0 . . . . ?
C2_1 C3_1 C8_1 O3_1 15.9(19) . . . . ?
C2_1 C3_1 C8_1 O4_1 -167.3(11) . . . . ?
C3_1 C2_1 C7_1 C1_1 -179.1(13) . . . . ?
C3_1 C2_1 C7_1 C6_1 0.0 . . . . ?
C3_1 C4_1 C5_1 O5_1 174.2(14) . . . . ?
C3_1 C4_1 C5_1 C6_1 0.0 . . . . ?
C4_1 C3_1 C8_1 O3_1 -163.3(11) . . . . ?
C4_1 C3_1 C8_1 O4_1 13.5(19) . . . . ?
C4_1 C5_1 C6_1 C7_1 0.0 . . . . ?
C5_1 O5_1 C9_1 C10_1 53(2) . . . . ?
C5_1 C6_1 C7_1 C1_1 179.1(13) . . . . ?
C5_1 C6_1 C7_1 C2_1 0.0 . . . . ?
C7_1 C2_1 C3_1 C4_1 0.0 . . . . ?
C7_1 C2_1 C3_1 C8_1 -179.2(13) . . . . ?
C8_1 C3_1 C4_1 C5_1 179.2(13) . . . . ?
O1_2 C1_2 C3_2 C2_2 20(2) . . . . ?
O1_2 C1_2 C3_2 C4_2 -166.0(12) . . . . ?
O2_2 C1_2 C3_2 C2_2 -166.6(12) . . . . ?
O2_2 C1_2 C3_2 C4_2 8(2) . . . . ?
O5_2 C5_2 C6_2 C7_2 -174.9(14) . . . . ?
C9_2 O5_2 C5_2 C4_2 124.5(10) . . . . ?
C9_2 O5_2 C5_2 C6_2 -60.5(13) . . . . ?
C1_2 C3_2 C4_2 C5_2 -174.2(13) . . . . ?
C2_2 C3_2 C4_2 C5_2 0.0 . . . . ?
C2_2 C7_2 C8_2 O3_2 -14.5(18) . . . . ?
C2_2 C7_2 C8_2 O4_2 165.9(12) . . . . ?
C3_2 C2_2 C7_2 C6_2 0.0 . . . . ?
C3_2 C2_2 C7_2 C8_2 -179.9(13) . . . . ?
C3_2 C4_2 C5_2 O5_2 175.0(14) . . . . ?
C3_2 C4_2 C5_2 C6_2 0.0 . . . . ?
C4_2 C5_2 C6_2 C7_2 0.0 . . . . ?
C5_2 O5_2 C9_2 C10_2 59.6(17) . . . . ?
C5_2 C6_2 C7_2 C2_2 0.0 . . . . ?
C5_2 C6_2 C7_2 C8_2 179.9(13) . . . . ?
C6_2 C7_2 C8_2 O3_2 165.6(11) . . . . ?
C6_2 C7_2 C8_2 O4_2 -14.0(19) . . . . ?
C7_2 C2_2 C3_2 C1_2 174.3(13) . . . . ?
C7_2 C2_2 C3_2 C4_2 0.0 . . . . ?
S1_3 C2_6 C3_6 C4_6 -176.5(15) . . . . ?
O1_3 C1_3 C2_3 C3_3 -176.6(13) . . . . ?
O1_3 C1_3 C2_3 S1_4 4(2) . . . . ?
O1_3 C1_3 C6_3 S1_3 1(2) . . . . ?
O1_3 C1_3 C6_3 C5_3 175.7(14) . . . . ?
O2_3 S1_3 O3_3 Co1 -179.9(5) . . . . ?
O2_3 S1_3 C6_3 C1_3 -159.5(12) . . . . ?
O2_3 S1_3 C6_3 C5_3 25.7(14) . . . . ?
O2_3 S1_3 C2_6 C1_6 156.1(13) . . . . ?
O2_3 S1_3 C2_6 C3_6 -25.5(15) . . . . ?
O3_3 S1_3 C6_3 C1_3 -33.6(15) . . . . ?
O3_3 S1_3 C6_3 C5_3 151.7(12) . . . . ?
O3_3 S1_3 C2_6 C1_6 30.1(16) . . . . ?
O3_3 S1_3 C2_6 C3_6 -151.5(13) . . . . ?
C1_3 C2_3 C3_3 C4_3 -1(3) . . . . ?
C1_3 C2_3 S1_4 O2_4 157.3(13) . . . . ?
C1_3 C2_3 S1_4 O3_4 33.1(16) . . . . ?
C1_3 C2_3 S1_4 C6_4 -84.8(15) . . . . ?
C2_3 C1_3 C6_3 S1_3 -176.3(11) . . . . ?
C2_3 C1_3 C6_3 C5_3 -2(2) . . . . ?
C2_3 C3_3 C4_3 C5_3 1(3) . . . . ?
C2_3 C3_3 C4_3 C7_3 174.4(14) . . . . ?
C2_3 S1_4 O3_4 Co4 -57.7(8) . . . . ?
C2_3 S1_4 C6_4 C1_4 81.2(17) . . . . ?
C2_3 S1_4 C6_4 C5_4 -100.6(13) . . . . ?
C3_3 C2_3 S1_4 O2_4 -22.2(14) . . . . ?
C3_3 C2_3 S1_4 O3_4 -146.4(12) . . . . ?
C3_3 C2_3 S1_4 C6_4 95.7(13) . . . . ?
C3_3 C4_3 C5_3 C6_3 -2(3) . . . . ?
C3_3 C4_3 C7_3 C12_3 84.7(17) . . . . ?
C3_3 C4_3 C7_3 C9_3 -34.1(19) . . . . ?
C3_3 C4_3 C7_3 C10_3 -157.6(14) . . . . ?
C4_3 C5_3 C6_3 S1_3 177.0(14) . . . . ?
C4_3 C5_3 C6_3 C1_3 2(3) . . . . ?
C5_3 C4_3 C7_3 C12_3 -102.2(17) . . . . ?
C5_3 C4_3 C7_3 C9_3 139.0(16) . . . . ?
C5_3 C4_3 C7_3 C10_3 15(2) . . . . ?
C6_3 S1_3 O3_3 Co1 57.7(8) . . . . ?
C6_3 S1_3 C2_6 C1_6 -89.2(15) . . . . ?
C6_3 S1_3 C2_6 C3_6 89.2(14) . . . . ?
C6_3 C1_3 C2_3 C3_3 1(2) . . . . ?
C6_3 C1_3 C2_3 S1_4 -178.4(12) . . . . ?
C7_3 C4_3 C5_3 C6_3 -175.1(15) . . . . ?
S1_4 C2_3 C3_3 C4_3 179.0(14) . . . . ?
O1_4 C1_4 C2_4 C3_4 176.7(16) . . . . ?
O1_4 C1_4 C2_4 S1_5 2(2) . . . . ?
O1_4 C1_4 C6_4 S1_4 0(3) . . . . ?
O1_4 C1_4 C6_4 C5_4 -177.8(15) . . . . ?
O2_4 S1_4 O3_4 Co4 -178.0(5) . . . . ?
O2_4 S1_4 C6_4 C1_4 -162.9(15) . . . . ?
O2_4 S1_4 C6_4 C5_4 15.2(15) . . . . ?
O3_4 S1_4 C6_4 C1_4 -38.5(18) . . . . ?
O3_4 S1_4 C6_4 C5_4 139.7(12) . . . . ?
C1_4 C2_4 C3_4 C4_4 5(3) . . . . ?
C1_4 C2_4 S1_5 O2_5 159.3(14) . . . . ?
C1_4 C2_4 S1_5 O3_5 31.1(17) . . . . ?
C1_4 C2_4 S1_5 C6_5 -87.9(16) . . . . ?
C2_4 C1_4 C6_4 S1_4 -177.6(13) . . . . ?
C2_4 C1_4 C6_4 C5_4 4(3) . . . . ?
C2_4 C3_4 C4_4 C5_4 -2(3) . . . . ?
C2_4 C3_4 C4_4 C7_4 -177.1(16) . . . . ?
C2_4 S1_5 O3_5 Co3 -57.1(10) . . . . ?
C2_4 S1_5 C6_5 C1_5 82.5(16) . . . . ?
C2_4 S1_5 C6_5 C5_5 -93.6(14) . . . . ?
C3_4 C2_4 S1_5 O2_5 -15.5(17) . . . . ?
C3_4 C2_4 S1_5 O3_5 -143.7(14) . . . . ?
C3_4 C2_4 S1_5 C6_5 97.3(16) . . . . ?
C3_4 C4_4 C5_4 C6_4 1(3) . . . . ?
C3_4 C4_4 C7_4 C12_4 71.0(18) . . . . ?
C3_4 C4_4 C7_4 C9_4 -51.4(19) . . . . ?
C3_4 C4_4 C7_4 C10_4 -170.9(15) . . . . ?
C4_4 C5_4 C6_4 S1_4 179.3(14) . . . . ?
C4_4 C5_4 C6_4 C1_4 -2(3) . . . . ?
C5_4 C4_4 C7_4 C12_4 -103.0(18) . . . . ?
C5_4 C4_4 C7_4 C9_4 134.6(17) . . . . ?
C5_4 C4_4 C7_4 C10_4 15(2) . . . . ?
C6_4 S1_4 O3_4 Co4 59.6(8) . . . . ?
C6_4 C1_4 C2_4 C3_4 -6(3) . . . . ?
C6_4 C1_4 C2_4 S1_5 -180.0(13) . . . . ?
C7_4 C4_4 C5_4 C6_4 175.6(15) . . . . ?
S1_5 C2_4 C3_4 C4_4 179.7(15) . . . . ?
O1_5 C1_5 C2_5 C3_5 -178.4(14) . . . . ?
O1_5 C1_5 C2_5 S1_6 -3(3) . . . . ?
O1_5 C1_5 C6_5 S1_5 4(2) . . . . ?
O1_5 C1_5 C6_5 C5_5 179.9(16) . . . . ?
O2_5 S1_5 O3_5 Co3 -179.8(7) . . . . ?
O2_5 S1_5 C6_5 C1_5 -163.5(14) . . . . ?
O2_5 S1_5 C6_5 C5_5 20.4(15) . . . . ?
O3_5 S1_5 C6_5 C1_5 -37.4(16) . . . . ?
O3_5 S1_5 C6_5 C5_5 146.5(13) . . . . ?
C1_5 C2_5 C3_5 C4_5 -7(3) . . . . ?
C1_5 C2_5 S1_6 O2_6 165.9(15) . . . . ?
C1_5 C2_5 S1_6 O3_6 38.9(18) . . . . ?
C1_5 C2_5 S1_6 C6_6 -79.2(17) . . . . ?
C2_5 C1_5 C6_5 S1_5 -177.7(13) . . . . ?
C2_5 C1_5 C6_5 C5_5 -2(3) . . . . ?
C2_5 C3_5 C4_5 C5_5 8(3) . . . . ?
C2_5 C3_5 C4_5 C7_5 -176.7(15) . . . . ?
C2_5 S1_6 O3_6 Co2 -58.9(9) . . . . ?
C2_5 S1_6 C6_6 C1_6 85.7(16) . . . . ?
C2_5 S1_6 C6_6 C5_6 -93.0(14) . . . . ?
C3_5 C2_5 S1_6 O2_6 -18.4(15) . . . . ?
C3_5 C2_5 S1_6 O3_6 -145.4(12) . . . . ?
C3_5 C2_5 S1_6 C6_6 96.5(14) . . . . ?
C3_5 C4_5 C5_5 C6_5 -5(3) . . . . ?
C3_5 C4_5 C7_5 C12_5 106.1(18) . . . . ?
C3_5 C4_5 C7_5 C9_5 -12(2) . . . . ?
C3_5 C4_5 C7_5 C10_5 -135.2(17) . . . . ?
C4_5 C5_5 C6_5 S1_5 178.7(13) . . . . ?
C4_5 C5_5 C6_5 C1_5 3(3) . . . . ?
C5_5 C4_5 C7_5 C12_5 -78.3(15) . . . . ?
C5_5 C4_5 C7_5 C9_5 164.0(13) . . . . ?
C5_5 C4_5 C7_5 C10_5 40.4(17) . . . . ?
C6_5 S1_5 O3_5 Co3 61.1(10) . . . . ?
C6_5 C1_5 C2_5 C3_5 3(2) . . . . ?
C6_5 C1_5 C2_5 S1_6 179.2(13) . . . . ?
C7_5 C4_5 C5_5 C6_5 178.8(14) . . . . ?
S1_6 C2_5 C3_5 C4_5 176.9(16) . . . . ?
O1_6 C1_6 C2_6 S1_3 0(2) . . . . ?
O1_6 C1_6 C2_6 C3_6 -178.0(15) . . . . ?
O1_6 C1_6 C6_6 S1_6 -2(2) . . . . ?
O1_6 C1_6 C6_6 C5_6 176.4(16) . . . . ?
O2_6 S1_6 O3_6 Co2 177.3(6) . . . . ?
O2_6 S1_6 C6_6 C1_6 -156.7(14) . . . . ?
O2_6 S1_6 C6_6 C5_6 24.7(15) . . . . ?
O3_6 S1_6 C6_6 C1_6 -31.6(16) . . . . ?
O3_6 S1_6 C6_6 C5_6 149.8(13) . . . . ?
C1_6 C2_6 C3_6 C4_6 2(3) . . . . ?
C2_6 S1_3 O3_3 Co1 -57.5(9) . . . . ?
C2_6 S1_3 C6_3 C1_3 85.6(14) . . . . ?
C2_6 S1_3 C6_3 C5_3 -89.2(14) . . . . ?
C2_6 C1_6 C6_6 S1_6 179.2(12) . . . . ?
C2_6 C1_6 C6_6 C5_6 -2(2) . . . . ?
C2_6 C3_6 C4_6 C5_6 -3(3) . . . . ?
C2_6 C3_6 C4_6 C7_6 174.8(15) . . . . ?
C3_6 C4_6 C5_6 C6_6 1(3) . . . . ?
C3_6 C4_6 C7_6 C12_6 100.8(17) . . . . ?
C3_6 C4_6 C7_6 C9_6 -18(2) . . . . ?
C3_6 C4_6 C7_6 C10_6 -138.5(17) . . . . ?
C4_6 C5_6 C6_6 S1_6 -179.8(15) . . . . ?
C4_6 C5_6 C6_6 C1_6 1(3) . . . . ?
C5_6 C4_6 C7_6 C12_6 -81.9(18) . . . . ?
C5_6 C4_6 C7_6 C9_6 159.5(16) . . . . ?
C5_6 C4_6 C7_6 C10_6 39(2) . . . . ?
C6_6 S1_6 O3_6 Co2 57.9(9) . . . . ?
C6_6 C1_6 C2_6 S1_3 178.9(12) . . . . ?
C6_6 C1_6 C2_6 C3_6 1(2) . . . . ?
C7_6 C4_6 C5_6 C6_6 -176.5(15) . . . . ?
O1_7 C1_7 C3_7 C2_7 22.7(19) . . . . ?
O1_7 C1_7 C3_7 C4_7 -162.7(12) . . . . ?
O2_7 C1_7 C3_7 C2_7 -158.3(14) . . . . ?
O2_7 C1_7 C3_7 C4_7 16(2) . . . . ?
O5_7 C5_7 C6_7 C7_7 178.9(12) . . . . ?
C9_7 O5_7 C5_7 C4_7 -97.5(14) . . . . ?
C9_7 O5_7 C5_7 C6_7 83.6(15) . . . . ?
C1_7 C3_7 C4_7 C5_7 -174.7(13) . . . . ?
C2_7 C3_7 C4_7 C5_7 0.0 . . . . ?
C2_7 C7_7 C8_7 O3_7 -10(2) . . . . ?
C2_7 C7_7 C8_7 O4_7 168.8(12) . . . . ?
C3_7 C2_7 C7_7 C6_7 0.0 . . . . ?
C3_7 C2_7 C7_7 C8_7 174.6(14) . . . . ?
C3_7 C4_7 C5_7 O5_7 -178.9(13) . . . . ?
C3_7 C4_7 C5_7 C6_7 0.0 . . . . ?
C4_7 C5_7 C6_7 C7_7 0.0 . . . . ?
C5_7 O5_7 C9_7 C10_7 -156.2(14) . . . . ?
C5_7 C6_7 C7_7 C2_7 0.0 . . . . ?
C5_7 C6_7 C7_7 C8_7 -174.5(14) . . . . ?
C6_7 C7_7 C8_7 O3_7 164.5(13) . . . . ?
C6_7 C7_7 C8_7 O4_7 -17(2) . . . . ?
C7_7 C2_7 C3_7 C1_7 174.6(14) . . . . ?
C7_7 C2_7 C3_7 C4_7 0.0 . . . . ?
O1_8 C1_8 C3_8 C2_8 -21.1(18) . . . . ?
O1_8 C1_8 C3_8 C4_8 164.2(11) . . . . ?
O2_8 C1_8 C3_8 C2_8 162.6(12) . . . . ?
O2_8 C1_8 C3_8 C4_8 -12(2) . . . . ?
O5_8 C5_8 C6_8 C7_8 180.0(8) . . . . ?
C1_8 C3_8 C4_8 C5_8 174.7(12) . . . . ?
C2_8 C3_8 C4_8 C5_8 0.0 . . . . ?
C2_8 C7_8 C8_8 O3_8 14(2) . . . . ?
C2_8 C7_8 C8_8 O4_8 -170.1(12) . . . . ?
C3_8 C2_8 C7_8 C6_8 0.0 . . . . ?
C3_8 C2_8 C7_8 C8_8 179.3(13) . . . . ?
C3_8 C4_8 C5_8 O5_8 -180.0(8) . . . . ?
C3_8 C4_8 C5_8 C6_8 0.0 . . . . ?
C4_8 C5_8 C6_8 C7_8 0.0 . . . . ?
C5_8 O5_8 C9_8 C10_8 -150(3) . . . . ?
C5_8 C6_8 C7_8 C2_8 0.0 . . . . ?
C5_8 C6_8 C7_8 C8_8 -179.3(14) . . . . ?
C6_8 C7_8 C8_8 O3_8 -166.7(12) . . . . ?
C6_8 C7_8 C8_8 O4_8 9(2) . . . . ?
C7_8 C2_8 C3_8 C1_8 -174.6(13) . . . . ?
C7_8 C2_8 C3_8 C4_8 0.0 . . . . ?
C9_8 O5_8 C5_8 C4_8 -23(2) . . . . ?
C9_8 O5_8 C5_8 C6_8 157(2) . . . . ?
S1_9 C2_12 C3_12 C4_12 -178.1(14) . . . . ?
O1_9 C1_9 C2_9 C3_9 178.0(15) . . . . ?
O1_9 C1_9 C2_9 S1_10 -12(2) . . . . ?
O1_9 C1_9 C6_9 S1_9 0(2) . . . . ?
O1_9 C1_9 C6_9 C5_9 176.5(15) . . . . ?
O2_9 S1_9 O3_9 Co5 178.5(6) . . . . ?
O2_9 S1_9 C6_9 C1_9 -160.2(12) . . . . ?
O2_9 S1_9 C6_9 C5_9 23.4(15) . . . . ?
O2_9 S1_9 C2_12 C1_12 161.7(14) . . . . ?
O2_9 S1_9 C2_12 C3_12 -19.2(15) . . . . ?
O3_9 S1_9 C6_9 C1_9 -32.6(15) . . . . ?
O3_9 S1_9 C6_9 C5_9 150.9(13) . . . . ?
O3_9 S1_9 C2_12 C1_12 33.9(17) . . . . ?
O3_9 S1_9 C2_12 C3_12 -147.1(12) . . . . ?
C1_9 C2_9 C3_9 C4_9 2(3) . . . . ?
C1_9 C2_9 S1_10 O2_10 168.7(12) . . . . ?
C1_9 C2_9 S1_10 O3_10 41.5(14) . . . . ?
C1_9 C2_9 S1_10 C6_10 -74.7(14) . . . . ?
C2_9 C1_9 C6_9 S1_9 172.7(11) . . . . ?
C2_9 C1_9 C6_9 C5_9 -11(2) . . . . ?
C2_9 C3_9 C4_9 C5_9 -4(3) . . . . ?
C2_9 C3_9 C4_9 C7_9 171.9(17) . . . . ?
C2_9 S1_10 O3_10 Co8 -59.3(8) . . . . ?
C2_9 S1_10 C6_10 C1_10 81.1(16) . . . . ?
C2_9 S1_10 C6_10 C5_10 -90.5(12) . . . . ?
C3_9 C2_9 S1_10 O2_10 -20.7(15) . . . . ?
C3_9 C2_9 S1_10 O3_10 -147.9(13) . . . . ?
C3_9 C2_9 S1_10 C6_10 95.9(14) . . . . ?
C3_9 C4_9 C5_9 C6_9 -2(3) . . . . ?
C3_9 C4_9 C7_9 C12 66(2) . . . . ?
C3_9 C4_9 C7_9 C9_9 -53(2) . . . . ?
C3_9 C4_9 C7_9 C10_9 -169.5(15) . . . . ?
C4_9 C5_9 C6_9 S1_9 -173.3(16) . . . . ?
C4_9 C5_9 C6_9 C1_9 10(3) . . . . ?
C5_9 C4_9 C7_9 C12 -119(2) . . . . ?
C5_9 C4_9 C7_9 C9_9 123(2) . . . . ?
C5_9 C4_9 C7_9 C10_9 6(3) . . . . ?
C6_9 S1_9 O3_9 Co5 56.7(8) . . . . ?
C6_9 S1_9 C2_12 C1_12 -85.4(16) . . . . ?
C6_9 S1_9 C2_12 C3_12 93.6(13) . . . . ?
C6_9 C1_9 C2_9 C3_9 6(2) . . . . ?
C6_9 C1_9 C2_9 S1_10 175.3(11) . . . . ?
C7_9 C4_9 C5_9 C6_9 -178.1(17) . . . . ?
S1_10 C2_9 C3_9 C4_9 -167.9(15) . . . . ?
O1_10 C1_10 C2_10 C3_10 -176.5(14) . . . . ?
O1_10 C1_10 C2_10 S1_11 -2(2) . . . . ?
O1_10 C1_10 C6_10 S1_10 6(2) . . . . ?
O1_10 C1_10 C6_10 C5_10 176.2(15) . . . . ?
O2_10 S1_10 O3_10 Co8 179.9(6) . . . . ?
O2_10 S1_10 C6_10 C1_10 -163.8(14) . . . . ?
O2_10 S1_10 C6_10 C5_10 24.6(13) . . . . ?
O3_10 S1_10 C6_10 C1_10 -35.9(17) . . . . ?
O3_10 S1_10 C6_10 C5_10 152.5(11) . . . . ?
C1_10 C2_10 C3_10 C4_10 -5(3) . . . . ?
C1_10 C2_10 S1_11 O2_11 160.6(14) . . . . ?
C1_10 C2_10 S1_11 O3_11 33.4(16) . . . . ?
C1_10 C2_10 S1_11 C6_11 -84.4(16) . . . . ?
C2_10 C1_10 C6_10 S1_10 -179.9(12) . . . . ?
C2_10 C1_10 C6_10 C5_10 -10(2) . . . . ?
C2_10 C3_10 C4_10 C5_10 1(3) . . . . ?
C2_10 C3_10 C4_10 C7_10 -179.3(15) . . . . ?
C2_10 S1_11 O3_11 Co7 -56.7(8) . . . . ?
C2_10 S1_11 C6_11 C1_11 84.1(16) . . . . ?
C2_10 S1_11 C6_11 C5_11 -94.3(13) . . . . ?
C3_10 C2_10 S1_11 O2_11 -24.7(14) . . . . ?
C3_10 C2_10 S1_11 O3_11 -151.8(11) . . . . ?
C3_10 C2_10 S1_11 C6_11 90.3(13) . . . . ?
C3_10 C4_10 C5_10 C6_10 -1(3) . . . . ?
C3_10 C4_10 C7_10 C12_10 115.3(19) . . . . ?
C3_10 C4_10 C7_10 C9_10 -10(3) . . . . ?
C3_10 C4_10 C7_10 C10_10 -128.6(18) . . . . ?
C4_10 C5_10 C6_10 S1_10 177.3(13) . . . . ?
C4_10 C5_10 C6_10 C1_10 6(3) . . . . ?
C5_10 C4_10 C7_10 C12_10 -65(2) . . . . ?
C5_10 C4_10 C7_10 C9_10 169.6(18) . . . . ?
C5_10 C4_10 C7_10 C10_10 51(2) . . . . ?
C6_10 S1_10 O3_10 Co8 57.1(8) . . . . ?
C6_10 C1_10 C2_10 C3_10 9(2) . . . . ?
C6_10 C1_10 C2_10 S1_11 -176.6(12) . . . . ?
C7_10 C4_10 C5_10 C6_10 179.3(16) . . . . ?
S1_11 C2_10 C3_10 C4_10 179.7(14) . . . . ?
O1_11 C1_11 C2_11 C3_11 -176.4(15) . . . . ?
O1_11 C1_11 C2_11 S1_12 -3(2) . . . . ?
O1_11 C1_11 C6_11 S1_11 2(2) . . . . ?
O1_11 C1_11 C6_11 C5_11 -179.5(15) . . . . ?
O2_11 S1_11 O3_11 Co7 -179.7(6) . . . . ?
O2_11 S1_11 C6_11 C1_11 -160.3(14) . . . . ?
O2_11 S1_11 C6_11 C5_11 21.3(15) . . . . ?
O3_11 S1_11 C6_11 C1_11 -32.7(16) . . . . ?
O3_11 S1_11 C6_11 C5_11 148.9(12) . . . . ?
C1_11 C2_11 C3_11 C4_11 -4(3) . . . . ?
C1_11 C2_11 S1_12 O2_12 161.1(14) . . . . ?
C1_11 C2_11 S1_12 O3_12 33.3(16) . . . . ?
C1_11 C2_11 S1_12 C6_12 -83.5(15) . . . . ?
C2_11 C1_11 C6_11 S1_11 178.0(12) . . . . ?
C2_11 C1_11 C6_11 C5_11 -4(2) . . . . ?
C2_11 C3_11 C4_11 C5_11 -5(3) . . . . ?
C2_11 C3_11 C4_11 C7_11 -174.4(17) . . . . ?
C2_11 S1_12 O3_12 Co6 -58.6(9) . . . . ?
C2_11 S1_12 C6_12 C1_12 85.6(16) . . . . ?
C2_11 S1_12 C6_12 C5_12 -95.1(13) . . . . ?
C3_11 C2_11 S1_12 O2_12 -25.0(14) . . . . ?
C3_11 C2_11 S1_12 O3_12 -152.8(12) . . . . ?
C3_11 C2_11 S1_12 C6_12 90.4(13) . . . . ?
C3_11 C4_11 C5_11 C6_11 9(3) . . . . ?
C3_11 C4_11 C7_11 C12_11 63(2) . . . . ?
C3_11 C4_11 C7_11 C9_11 -48(2) . . . . ?
C3_11 C4_11 C7_11 C10_11 -163.4(17) . . . . ?
C4_11 C5_11 C6_11 S1_11 173.3(14) . . . . ?
C4_11 C5_11 C6_11 C1_11 -5(3) . . . . ?
C5_11 C4_11 C7_11 C12_11 -105(2) . . . . ?
C5_11 C4_11 C7_11 C9_11 143.6(18) . . . . ?
C5_11 C4_11 C7_11 C10_11 28(3) . . . . ?
C6_11 S1_11 O3_11 Co7 57.2(8) . . . . ?
C6_11 C1_11 C2_11 C3_11 8(2) . . . . ?
C6_11 C1_11 C2_11 S1_12 -178.9(12) . . . . ?
C7_11 C4_11 C5_11 C6_11 178.1(17) . . . . ?
S1_12 C2_11 C3_11 C4_11 -177.6(13) . . . . ?
O1_12 C1_12 C2_12 S1_9 1(2) . . . . ?
O1_12 C1_12 C2_12 C3_12 -178.4(15) . . . . ?
O1_12 C1_12 C6_12 S1_12 -2(2) . . . . ?
O1_12 C1_12 C6_12 C5_12 178.4(15) . . . . ?
O2_12 S1_12 O3_12 Co6 179.6(6) . . . . ?
O2_12 S1_12 C6_12 C1_12 -160.8(14) . . . . ?
O2_12 S1_12 C6_12 C5_12 18.6(15) . . . . ?
O3_12 S1_12 C6_12 C1_12 -30.4(17) . . . . ?
O3_12 S1_12 C6_12 C5_12 148.9(12) . . . . ?
C1_12 C2_12 C3_12 C4_12 1(3) . . . . ?
C2_12 S1_9 O3_9 Co5 -58.2(8) . . . . ?
C2_12 S1_9 C6_9 C1_9 85.4(14) . . . . ?
C2_12 S1_9 C6_9 C5_9 -91.1(14) . . . . ?
C2_12 C1_12 C6_12 S1_12 178.6(12) . . . . ?
C2_12 C1_12 C6_12 C5_12 -1(2) . . . . ?
C2_12 C3_12 C4_12 C5_12 -3(3) . . . . ?
C2_12 C3_12 C4_12 C7_12 174.1(16) . . . . ?
C3_12 C4_12 C5_12 C6_12 3(3) . . . . ?
C3_12 C4_12 C7_12 C8_12 119.8(17) . . . . ?
C3_12 C4_12 C7_12 C9_12 -5(2) . . . . ?
C3_12 C4_12 C7_12 C10_12 -125.4(17) . . . . ?
C4_12 C5_12 C6_12 S1_12 179.5(15) . . . . ?
C4_12 C5_12 C6_12 C1_12 -1(3) . . . . ?
C5_12 C4_12 C7_12 C8_12 -64(2) . . . . ?
C5_12 C4_12 C7_12 C9_12 171.8(16) . . . . ?
C5_12 C4_12 C7_12 C10_12 51(2) . . . . ?
C6_12 S1_12 O3_12 Co6 53.6(9) . . . . ?
C6_12 C1_12 C2_12 S1_9 179.7(12) . . . . ?
C6_12 C1_12 C2_12 C3_12 1(3) . . . . ?
C7_12 C4_12 C5_12 C6_12 -174.0(16) . . . . ?

loop_
_smtbx_masks_void_nr
_smtbx_masks_void_average_x
_smtbx_masks_void_average_y
_smtbx_masks_void_average_z
_smtbx_masks_void_volume
_smtbx_masks_void_count_electrons
_smtbx_masks_void_content
1 -0.723 -0.682 -0.543 5852.2 1672.9 '40 C3H7NO'
